data_7249347
loop_
_publ_author_name
'Li, Ying-Yu'
'Qiu, Qi-Ming'
'Fan, Si-Jie'
'Xu, Jian-Jie'
'Mou, Wen-Long'
'Hou, Chuan-Bing'
'Liu, Min'
'Yang, Yu-Ping'
'Dai, Li-Xiong'
'Han, Hong-Liang'
'Jin, Qiong-Hua'

_publ_section_title
;
 A series of rare-earth phosphine-oxygen complexes containing
 [PW12O40]3&#x2212; with highly efficient photocatalytic degradation of MB
;
_journal_issue 40
_journal_name_full CrystEngComm
_journal_page_first 5809
_journal_page_last 5819
_journal_paper_doi 10.1039/D4CE00851K
_journal_volume 26
_journal_year 2024
_chemical_formula_sum 'C42 H100 Dy O60 P7 W12'
_chemical_formula_weight 4150.70
_space_group_crystal_system triclinic
_space_group_IT_number 2
_space_group_name_Hall '-P 1'
_space_group_name_H-M_alt 'P -1'
_atom_sites_solution_hydrogens mixed
_audit_creation_method SHELXL-2019/2
_audit_update_record
;
2023-03-10 deposited with the CCDC.	2024-09-12 downloaded from the CCDC.
;
_cell_angle_alpha 78.978(3)
_cell_angle_beta 83.287(4)
_cell_angle_gamma 89.249(4)
_cell_formula_units_Z 2
_cell_length_a 15.8884(16)
_cell_length_b 16.2671(17)
_cell_length_c 21.247(2)
_cell_measurement_reflns_used 2254
_cell_measurement_temperature 293(2)
_cell_measurement_theta_max 26.878
_cell_measurement_theta_min 2.552
_cell_volume 5353.0(9)
_computing_structure_refinement 'SHELXL-2019/2 (Sheldrick, 2019)'
_diffrn_ambient_temperature 293(2)
_diffrn_measured_fraction_theta_full 0.978
_diffrn_measured_fraction_theta_max 0.978
_diffrn_measurement_device_type 'CCD area detector'
_diffrn_measurement_method 'phi and omega scans'
_diffrn_radiation_type MoK\a
_diffrn_radiation_wavelength 0.71073
_diffrn_reflns_av_unetI/netI 0.3422
_diffrn_reflns_Laue_measured_fraction_full 0.978
_diffrn_reflns_Laue_measured_fraction_max 0.978
_diffrn_reflns_limit_h_max 18
_diffrn_reflns_limit_h_min -18
_diffrn_reflns_limit_k_max 19
_diffrn_reflns_limit_k_min -18
_diffrn_reflns_limit_l_max 25
_diffrn_reflns_limit_l_min 0
_diffrn_reflns_number 18471
_diffrn_reflns_point_group_measured_fraction_full 0.978
_diffrn_reflns_point_group_measured_fraction_max 0.978
_diffrn_reflns_theta_full 25.020
_diffrn_reflns_theta_max 25.020
_diffrn_reflns_theta_min 2.011
_exptl_absorpt_coefficient_mu 13.711
_exptl_absorpt_correction_T_max 0.3409
_exptl_absorpt_correction_T_min 0.1916
_exptl_absorpt_correction_type multi-scan
_exptl_absorpt_process_details sadabs
_exptl_crystal_density_diffrn 2.575
_exptl_crystal_F_000 3782
_exptl_crystal_size_max 0.180
_exptl_crystal_size_mid 0.130
_exptl_crystal_size_min 0.100
_platon_squeeze_details
;
;
_refine_diff_density_max 6.680
_refine_diff_density_min -4.484
_refine_diff_density_rms 0.680
_refine_ls_extinction_method none
_refine_ls_goodness_of_fit_ref 1.091
_refine_ls_hydrogen_treatment constr
_refine_ls_matrix_type full
_refine_ls_number_parameters 1023
_refine_ls_number_reflns 18471
_refine_ls_number_restraints 4333
_refine_ls_restrained_S_all 0.989
_refine_ls_R_factor_all 0.2609
_refine_ls_R_factor_gt 0.1466
_refine_ls_shift/su_max 0.002
_refine_ls_shift/su_mean 0.000
_refine_ls_structure_factor_coef Fsqd
_refine_ls_weighting_details 'w=1/[\s^2^(Fo^2^)+(0.0853P)^2^] where P=(Fo^2^+2Fc^2^)/3'
_refine_ls_weighting_scheme calc
_refine_ls_wR_factor_gt 0.3014
_refine_ls_wR_factor_ref 0.3322
_reflns_Friedel_coverage 0.000
_reflns_number_gt 5395
_reflns_number_total 18471
_reflns_threshold_expression 'I > 2\s(I)'
_cod_data_source_file d4ce00851k21.cif
_cod_data_source_block 221123c
_cod_depositor_comments 'Adding full bibliography for 7249339--7249349.cif.'
_cod_original_cell_volume 5352.9(9)
_cod_database_code 7249347
_shelx_shelxl_version_number 2019/2
_shelx_space_group_comment
;
The symmetry employed for this shelxl refinement is uniquely defined
by the following loop, which should always be used as a source of
symmetry information in preference to the above space-group names.
They are only intended as comments.
;
_shelx_estimated_absorpt_t_min 0.192
_shelx_estimated_absorpt_t_max 0.341

loop_
_space_group_symop_operation_xyz
'x, y, z'
'-x, -y, -z'

loop_
_atom_site_label
_atom_site_type_symbol
_atom_site_fract_x
_atom_site_fract_y
_atom_site_fract_z
_atom_site_U_iso_or_equiv
_atom_site_adp_type
_atom_site_occupancy
_atom_site_site_symmetry_order
_atom_site_calc_flag
_atom_site_refinement_flags_posn
_atom_site_refinement_flags_adp
_atom_site_refinement_flags_occupancy
_atom_site_disorder_assembly
_atom_site_disorder_group
W1 W 0.11440(16) 0.41064(13) 0.33010(12) 0.0455(7) Uani 1 1 d . U . . .
W2 W 0.23739(17) 0.26253(15) 0.42788(12) 0.0502(7) Uani 1 1 d . U . . .
W3 W 0.30088(16) 0.07137(14) 0.37704(12) 0.0468(7) Uani 1 1 d . U . . .
W4 W 0.23317(16) 0.02226(13) 0.23261(12) 0.0445(7) Uani 1 1 d . U . . .
W5 W 0.11017(16) 0.16883(14) 0.13581(11) 0.0431(6) Uani 1 1 d . U . . .
W6 W 0.04827(16) 0.36211(14) 0.18597(11) 0.0441(6) Uani 1 1 d . U . . .
W7 W 0.26569(16) 0.40889(14) 0.19157(12) 0.0457(7) Uani 1 1 d . U . . .
W8 W 0.39096(15) 0.26454(15) 0.29022(12) 0.0492(7) Uani 1 1 d . U . . .
W9 W 0.32736(16) 0.21519(15) 0.14509(12) 0.0474(7) Uani 1 1 d . U . . .
W10 W 0.01914(15) 0.21820(14) 0.41852(11) 0.0410(6) Uani 1 1 d . U . . .
W11 W 0.08180(15) 0.02505(13) 0.37121(11) 0.0415(6) Uani 1 1 d . U . . .
W12 W -0.04299(15) 0.16747(14) 0.27433(12) 0.0414(6) Uani 1 1 d . U . . .
Dy1 Dy 0.67879(19) 0.71378(16) 0.26939(14) 0.0501(8) Uani 1 1 d . U . . .
O1 O 0.152(2) 0.266(2) 0.3381(14) 0.045(3) Uani 0.56(2) 1 d D U P A 1
O2 O 0.190(3) 0.1233(11) 0.3063(18) 0.048(3) Uani 0.56(2) 1 d D U P A 1
O3 O 0.0978(18) 0.229(2) 0.2374(17) 0.044(3) Uani 0.56(2) 1 d D U P A 1
O4 O 0.2565(17) 0.260(2) 0.2370(16) 0.045(3) Uani 0.56(2) 1 d D U P A 1
O1' O 0.0883(18) 0.181(3) 0.319(2) 0.043(3) Uani 0.44(2) 1 d D U P A 2
O2' O 0.200(3) 0.170(3) 0.2229(17) 0.044(3) Uani 0.44(2) 1 d D U P A 2
O3' O 0.246(2) 0.207(3) 0.3263(19) 0.047(3) Uani 0.44(2) 1 d D U P A 2
O4' O 0.163(3) 0.3144(12) 0.252(2) 0.047(3) Uani 0.44(2) 1 d D U P A 2
O5 O 0.184(2) 0.373(2) 0.3941(16) 0.051(4) Uani 1 1 d . U . . .
O6 O 0.264(2) 0.145(2) 0.4412(17) 0.053(4) Uani 1 1 d . U . . .
O7 O 0.311(2) 0.019(2) 0.3026(17) 0.051(3) Uani 1 1 d . U . . .
O8 O 0.166(2) 0.065(2) 0.1721(16) 0.048(3) Uani 1 1 d . U . . .
O9 O 0.079(2) 0.2876(19) 0.1341(16) 0.048(3) Uani 1 1 d . U . . .
O10 O 0.055(2) 0.3712(19) 0.2802(16) 0.048(3) Uani 1 1 d . U . . .
O11 O 0.210(2) 0.4487(19) 0.2631(16) 0.046(3) Uani 1 1 d . U . . .
O12 O 0.343(2) 0.290(2) 0.3669(17) 0.051(3) Uani 1 1 d . U . . .
O13 O 0.393(2) 0.171(2) 0.3290(17) 0.055(3) Uani 1 1 d . U . . .
O14 O 0.329(2) 0.081(2) 0.1698(16) 0.050(4) Uani 1 1 d . U . . .
O15 O 0.230(2) 0.2001(19) 0.1068(16) 0.045(3) Uani 1 1 d . U . . .
O16 O 0.156(2) 0.3998(19) 0.1548(16) 0.046(3) Uani 1 1 d . U . . .
O17 O 0.352(2) 0.379(2) 0.2473(17) 0.053(3) Uani 1 1 d . U . . .
O18 O 0.398(2) 0.219(2) 0.2165(17) 0.052(3) Uani 1 1 d . U . . .
O19 O 0.310(2) 0.337(2) 0.1360(16) 0.046(3) Uani 1 1 d . U . . .
O20 O 0.021(2) 0.359(2) 0.3916(17) 0.050(4) Uani 1 1 d . U . . .
O21 O 0.131(2) 0.2315(19) 0.4499(16) 0.046(3) Uani 1 1 d . U . . .
O22 O 0.191(2) 0.0302(19) 0.4106(16) 0.045(3) Uani 1 1 d . U . . .
O23 O 0.138(2) -0.0058(19) 0.2946(16) 0.045(3) Uani 1 1 d . U . . .
O24 O 0.013(2) 0.1398(19) 0.1962(16) 0.045(3) Uani 1 1 d . U . . .
O25 O -0.012(2) 0.2730(19) 0.2284(16) 0.047(3) Uani 1 1 d . U . . .
O26 O 0.053(2) 0.1062(19) 0.4221(16) 0.047(3) Uani 1 1 d . U . . .
O27 O -0.002(2) 0.0633(19) 0.3179(16) 0.044(3) Uani 1 1 d . U . . .
O28 O -0.054(2) 0.1979(19) 0.3533(16) 0.046(3) Uani 1 1 d . U . . .
O29 O 0.083(2) 0.502(2) 0.3561(17) 0.052(7) Uani 1 1 d . U . . .
O30 O 0.265(2) 0.281(2) 0.4940(16) 0.054(7) Uani 1 1 d . U . . .
O31 O 0.354(2) -0.003(2) 0.4290(17) 0.058(8) Uani 1 1 d . U . . .
O32 O 0.252(2) -0.066(2) 0.2119(17) 0.058(8) Uani 1 1 d . U . . .
O33 O 0.077(2) 0.1546(17) 0.0673(15) 0.041(7) Uani 1 1 d . U . . .
O34 O -0.010(2) 0.4206(19) 0.1373(15) 0.045(7) Uani 1 1 d . U . . .
O35 O 0.304(2) 0.5031(19) 0.1451(17) 0.050(6) Uani 1 1 d . U . . .
O36 O 0.495(2) 0.277(2) 0.305(2) 0.070(8) Uani 1 1 d . U . . .
O37 O 0.399(2) 0.229(2) 0.0842(17) 0.057(8) Uani 1 1 d . U . . .
O38 O -0.052(2) 0.2257(17) 0.4810(15) 0.039(7) Uani 1 1 d . U . . .
O39 O 0.044(2) -0.0685(18) 0.4092(15) 0.040(7) Uani 1 1 d . U . . .
O40 O -0.137(2) 0.1437(18) 0.2745(16) 0.040(7) Uani 1 1 d . U . . .
O41 O 0.699(2) 0.819(2) 0.1705(18) 0.054(3) Uani 1 1 d . U . . .
O42 O 0.8336(16) 0.8925(19) 0.1101(12) 0.062(4) Uani 1 1 d D U . . .
O43 O 0.6910(16) 0.9119(17) 0.0687(11) 0.058(5) Uani 1 1 d D U . . .
O44 O 0.694(2) 0.629(2) 0.1929(17) 0.054(3) Uani 1 1 d . U . . .
O45 O 0.7772(17) 0.5638(14) 0.1023(13) 0.055(4) Uani 1 1 d D U . . .
O46 O 0.6149(19) 0.5638(15) 0.1073(11) 0.057(4) Uani 1 1 d D U . . .
O47 O 0.825(2) 0.727(2) 0.2350(17) 0.054(4) Uani 1 1 d . U . . .
O48 O 0.9565(13) 0.7081(15) 0.1539(14) 0.060(4) Uani 1 1 d D U . . .
O49 O 0.984(2) 0.6830(17) 0.2776(11) 0.059(5) Uani 1 1 d D U . . .
O50 O 0.722(2) 0.582(2) 0.3260(18) 0.058(4) Uani 1 1 d . U . . .
O51 O 0.756(2) 0.4564(15) 0.4099(11) 0.059(5) Uani 1 1 d D U . . .
O52 O 0.722(2) 0.4346(11) 0.3102(11) 0.055(4) Uani 1 1 d D U . . .
O53 O 0.550(2) 0.705(2) 0.2341(17) 0.053(4) Uani 1 1 d . U . . .
O54 O 0.4699(14) 0.7272(19) 0.1336(12) 0.050(4) Uani 1 1 d D U . . .
O55 O 0.382(2) 0.7197(11) 0.2443(11) 0.052(4) Uani 1 1 d D U . . .
O56 O 0.619(2) 0.838(2) 0.2918(16) 0.049(4) Uani 1 1 d . U . . .
O57 O 0.529(2) 0.9499(14) 0.3434(12) 0.054(5) Uani 1 1 d D U . . .
O58 O 0.599(2) 0.9881(11) 0.2309(12) 0.053(4) Uani 1 1 d D U . . .
O59 O 0.744(2) 0.7523(15) 0.3660(17) 0.064(8) Uani 1 1 d . U . . .
H59A H 0.719101 0.730975 0.403736 0.077 Uiso 1 1 d DR U . . .
H59B H 0.795640 0.736035 0.357286 0.077 Uiso 1 1 d R U . . .
O60 O 0.571(2) 0.6679(19) 0.3693(16) 0.057(7) Uani 1 1 d . U . . .
H60A H 0.526230 0.648738 0.357322 0.085 Uiso 1 1 d R U . . .
H60C H 0.558252 0.710795 0.386982 0.085 Uiso 1 1 d R U . . .
P1 P 0.1743(9) 0.2187(8) 0.2797(7) 0.0365(17) Uani 1 1 d D U . . .
P2 P 0.7469(11) 0.8470(10) 0.1071(8) 0.057(3) Uani 1 1 d . U . . .
P4 P 0.9132(10) 0.6733(9) 0.2297(8) 0.054(3) Uani 1 1 d . U . . .
P5 P 0.7690(11) 0.5014(9) 0.3374(8) 0.056(3) Uani 1 1 d . U . . .
P6 P 0.4688(10) 0.7481(9) 0.2021(8) 0.048(3) Uani 1 1 d . U . . .
P3 P 0.6989(10) 0.6152(9) 0.1184(8) 0.052(3) Uani 1 1 d . U . . .
P7 P 0.5625(10) 0.9148(9) 0.2813(8) 0.050(3) Uani 1 1 d . U . . .
C1 C 0.7797(6) 0.7724(6) 0.0623(4) 0.055(4) Uani 1 1 d DG U . . .
H1A H 0.803711 0.798929 0.019255 0.065 Uiso 1 1 calc R U . . .
H1B H 0.822436 0.737156 0.082661 0.065 Uiso 1 1 calc R U . . .
C2 C 0.7013(6) 0.7202(6) 0.0591(4) 0.055(4) Uani 1 1 d DG U . . .
H2A H 0.701409 0.710043 0.015591 0.066 Uiso 1 1 calc R U . . .
H2B H 0.650658 0.751386 0.069171 0.066 Uiso 1 1 calc R U . . .
C3 C 0.8534(7) 0.9794(6) 0.1364(5) 0.066(6) Uani 1 1 d DG U . . .
H3 H 0.825904 1.029790 0.115164 0.079 Uiso 1 1 calc R U . . .
C4 C 0.9503(7) 0.9799(7) 0.1229(6) 0.091(13) Uani 1 1 d DG U . . .
H4A H 0.966871 0.998114 0.077472 0.136 Uiso 1 1 calc R U . . .
H4B H 0.973673 1.017454 0.146218 0.136 Uiso 1 1 calc R U . . .
H4C H 0.971050 0.924419 0.136515 0.136 Uiso 1 1 calc R U . . .
C5 C 0.8225(6) 0.9509(5) 0.2082(5) 0.068(8) Uani 1 1 d DG U . . .
H5A H 0.761737 0.951513 0.214481 0.102 Uiso 1 1 calc R U . . .
H5B H 0.841978 0.895113 0.222684 0.102 Uiso 1 1 calc R U . . .
H5C H 0.844601 0.988148 0.232387 0.102 Uiso 1 1 calc R U . . .
C6 C 0.7036(8) 0.9408(6) -0.0035(5) 0.060(6) Uani 1 1 d DG U . . .
H6 H 0.728684 0.896790 -0.025135 0.072 Uiso 1 1 calc R U . . .
C7 C 0.7622(8) 1.0176(7) -0.0156(5) 0.071(9) Uani 1 1 d DG U . . .
H7A H 0.772596 1.039122 -0.061215 0.107 Uiso 1 1 calc R U . . .
H7B H 0.735732 1.059974 0.005595 0.107 Uiso 1 1 calc R U . . .
H7C H 0.814873 1.001923 0.001034 0.107 Uiso 1 1 calc R U . . .
C8 C 0.6152(8) 0.9638(7) -0.0228(5) 0.067(11) Uani 1 1 d DG U . . .
H8A H 0.619056 0.982929 -0.068718 0.100 Uiso 1 1 calc R U . . .
H8B H 0.578741 0.915450 -0.010540 0.100 Uiso 1 1 calc R U . . .
H8C H 0.592497 1.007498 -0.001383 0.100 Uiso 1 1 calc R U . . .
C9 C 0.8020(8) 0.5324(7) 0.0386(5) 0.060(6) Uani 1 1 d DG U . . .
H9 H 0.762804 0.552265 0.006789 0.071 Uiso 1 1 calc R U . . .
C10 C 0.8919(8) 0.5674(8) 0.0158(5) 0.079(11) Uani 1 1 d DG U . . .
H10A H 0.889948 0.627354 0.004092 0.119 Uiso 1 1 calc R U . . .
H10B H 0.926988 0.551964 0.049941 0.119 Uiso 1 1 calc R U . . .
H10C H 0.915136 0.544830 -0.021046 0.119 Uiso 1 1 calc R U . . .
C11 C 0.8007(8) 0.4367(7) 0.0581(6) 0.073(9) Uani 1 1 d DG U . . .
H11A H 0.743468 0.417498 0.072035 0.110 Uiso 1 1 calc R U . . .
H11B H 0.822962 0.412822 0.021699 0.110 Uiso 1 1 calc R U . . .
H11C H 0.834813 0.419956 0.092686 0.110 Uiso 1 1 calc R U . . .
C12 C 0.5908(7) 0.4786(6) 0.1503(5) 0.059(6) Uani 1 1 d DG U . . .
H12 H 0.640795 0.448460 0.165254 0.070 Uiso 1 1 calc R U . . .
C13 C 0.5305(7) 0.4994(5) 0.2067(5) 0.061(8) Uani 1 1 d DG U . . .
H13A H 0.561586 0.501079 0.242543 0.091 Uiso 1 1 calc R U . . .
H13B H 0.486910 0.457164 0.219252 0.091 Uiso 1 1 calc R U . . .
H13C H 0.505222 0.552903 0.193579 0.091 Uiso 1 1 calc DR U . . .
C14 C 0.5450(8) 0.4306(6) 0.1088(6) 0.073(12) Uani 1 1 d DG U . . .
H14A H 0.584266 0.418471 0.073980 0.109 Uiso 1 1 calc R U . . .
H14B H 0.522138 0.379171 0.134849 0.109 Uiso 1 1 calc R U . . .
H14C H 0.499758 0.464123 0.091630 0.109 Uiso 1 1 calc R U . . .
C15 C 0.8925(6) 0.5657(6) 0.2393(5) 0.057(4) Uani 1 1 d DG U . . .
H15A H 0.842033 0.558874 0.219089 0.068 Uiso 1 1 calc R U . . .
H15B H 0.939169 0.541229 0.215640 0.068 Uiso 1 1 calc R U . . .
C16 C 0.8799(7) 0.5150(6) 0.3084(5) 0.057(4) Uani 1 1 d DG U . . .
H16A H 0.909666 0.541279 0.336853 0.069 Uiso 1 1 d DR U . . .
H16B H 0.904315 0.460369 0.306871 0.069 Uiso 1 1 d R U . . .
C17 C 1.0583(6) 0.7209(8) 0.1413(6) 0.067(7) Uani 1 1 d DG U . . .
H17 H 1.081498 0.744346 0.174943 0.081 Uiso 1 1 calc R U . . .
C18 C 1.0881(6) 0.6319(8) 0.1383(7) 0.081(10) Uani 1 1 d DG U . . .
H18A H 1.079384 0.597752 0.180765 0.122 Uiso 1 1 calc R U . . .
H18B H 1.056455 0.608996 0.109850 0.122 Uiso 1 1 calc R U . . .
H18C H 1.147327 0.633093 0.122557 0.122 Uiso 1 1 calc R U . . .
C19 C 1.0707(6) 0.7784(8) 0.0749(6) 0.083(12) Uani 1 1 d DG U . . .
H19A H 1.051326 0.833623 0.078634 0.124 Uiso 1 1 calc R U . . .
H19B H 1.129751 0.780927 0.058525 0.124 Uiso 1 1 calc R U . . .
H19C H 1.038879 0.756829 0.045817 0.124 Uiso 1 1 calc R U . . .
C20 C 0.9934(6) 0.7522(7) 0.3162(6) 0.062(6) Uani 1 1 d DG U . . .
H20 H 0.947673 0.793120 0.311686 0.074 Uiso 1 1 calc R U . . .
C21 C 1.0803(7) 0.7918(8) 0.2893(7) 0.079(10) Uani 1 1 d DG U . . .
H21A H 1.090934 0.836264 0.311392 0.119 Uiso 1 1 calc R U . . .
H21B H 1.123380 0.750143 0.295763 0.119 Uiso 1 1 calc R U . . .
H21C H 1.081013 0.813969 0.244029 0.119 Uiso 1 1 calc R U . . .
C22 C 0.9937(7) 0.7058(8) 0.3862(6) 0.098(12) Uani 1 1 d DG U . . .
H22A H 0.939438 0.711366 0.409967 0.146 Uiso 1 1 calc DR U . . .
H22B H 1.036823 0.729464 0.405644 0.146 Uiso 1 1 calc R U . . .
H22C H 1.005170 0.647607 0.386707 0.146 Uiso 1 1 calc DR U . . .
C23 C 0.7955(8) 0.4988(7) 0.4544(5) 0.059(6) Uani 1 1 d DG U . . .
H23 H 0.846685 0.468975 0.467014 0.071 Uiso 1 1 calc R U . . .
C24 C 0.8189(7) 0.5871(6) 0.4173(5) 0.074(8) Uani 1 1 d DG U . . .
H24A H 0.796103 0.627406 0.442166 0.112 Uiso 1 1 calc DR U . . .
H24B H 0.795965 0.596356 0.376725 0.112 Uiso 1 1 calc DR U . . .
H24C H 0.879515 0.593090 0.409712 0.112 Uiso 1 1 calc DR U . . .
C25 C 0.7301(9) 0.4961(7) 0.5138(5) 0.077(11) Uani 1 1 d DG U . . .
H25A H 0.753151 0.523235 0.544363 0.116 Uiso 1 1 calc R U . . .
H25B H 0.679715 0.524510 0.500921 0.116 Uiso 1 1 calc R U . . .
H25C H 0.716429 0.438882 0.533189 0.116 Uiso 1 1 calc R U . . .
C26 C 0.7564(8) 0.3512(5) 0.3078(6) 0.057(6) Uani 1 1 d DG U . . .
H26 H 0.815422 0.350754 0.317015 0.068 Uiso 1 1 calc R U . . .
C27 C 0.7555(8) 0.3332(6) 0.2399(6) 0.053(9) Uani 1 1 d DG U . . .
H27A H 0.777843 0.278374 0.238457 0.080 Uiso 1 1 calc R U . . .
H27B H 0.698416 0.335685 0.229184 0.080 Uiso 1 1 calc R U . . .
H27C H 0.789814 0.374194 0.209532 0.080 Uiso 1 1 calc R U . . .
C28 C 0.7066(9) 0.2876(6) 0.3606(7) 0.067(9) Uani 1 1 d DG U . . .
H28A H 0.728450 0.232530 0.359380 0.100 Uiso 1 1 calc R U . . .
H28B H 0.712059 0.301194 0.401961 0.100 Uiso 1 1 calc R U . . .
H28C H 0.647895 0.288938 0.353716 0.100 Uiso 1 1 calc R U . . .
C29 C 0.4699(6) 0.8633(6) 0.1919(5) 0.051(4) Uani 1 1 d DG U . . .
H29A H 0.521826 0.884669 0.165520 0.061 Uiso 1 1 calc R U . . .
H29B H 0.422888 0.885274 0.168758 0.061 Uiso 1 1 calc R U . . .
C30 C 0.4639(6) 0.8960(6) 0.2553(5) 0.049(4) Uani 1 1 d DG U . . .
H30A H 0.431885 0.855781 0.288833 0.059 Uiso 1 1 calc R U . . .
H30B H 0.432240 0.947851 0.250078 0.059 Uiso 1 1 calc R U . . .
C31 C 0.4204(7) 0.7391(7) 0.0850(6) 0.060(6) Uani 1 1 d DG U . . .
H31 H 0.438769 0.794002 0.059608 0.072 Uiso 1 1 calc R U . . .
C32 C 0.4375(8) 0.6804(7) 0.0368(6) 0.073(10) Uani 1 1 d DG U . . .
H32A H 0.399741 0.693221 0.004190 0.109 Uiso 1 1 calc R U . . .
H32B H 0.495078 0.687662 0.016865 0.109 Uiso 1 1 calc R U . . .
H32C H 0.428592 0.623416 0.058915 0.109 Uiso 1 1 calc R U . . .
C33 C 0.3257(7) 0.7504(8) 0.1035(7) 0.068(9) Uani 1 1 d DG U . . .
H33A H 0.317082 0.767858 0.144471 0.103 Uiso 1 1 calc R U . . .
H33B H 0.296549 0.698210 0.106590 0.103 Uiso 1 1 calc DR U . . .
H33C H 0.304122 0.792124 0.071231 0.103 Uiso 1 1 calc R U . . .
C34 C 0.3263(6) 0.6343(7) 0.2647(6) 0.051(5) Uani 1 1 d DG U . . .
H34 H 0.265447 0.642880 0.274665 0.061 Uiso 1 1 calc R U . . .
C35 C 0.3495(6) 0.5937(7) 0.2057(7) 0.075(7) Uani 1 1 d DG U . . .
H35A H 0.300306 0.591090 0.183850 0.113 Uiso 1 1 calc DR U . . .
H35B H 0.369915 0.538064 0.219357 0.113 Uiso 1 1 calc DR U . . .
H35C H 0.392957 0.626430 0.176790 0.113 Uiso 1 1 calc DR U . . .
C36 C 0.3696(6) 0.5886(7) 0.3222(6) 0.054(8) Uani 1 1 d DG U . . .
H36A H 0.354439 0.614686 0.358762 0.081 Uiso 1 1 calc R U . . .
H36B H 0.351371 0.531012 0.332709 0.081 Uiso 1 1 calc R U . . .
H36C H 0.429936 0.591339 0.311152 0.081 Uiso 1 1 calc R U . . .
C37 C 0.5752(8) 0.9595(7) 0.3874(6) 0.052(5) Uani 1 1 d DG U . . .
H37 H 0.631920 0.957561 0.363957 0.063 Uiso 1 1 calc R U . . .
C38 C 0.5806(8) 0.8862(7) 0.4438(5) 0.048(9) Uani 1 1 d DG U . . .
H38A H 0.616692 0.901502 0.472968 0.072 Uiso 1 1 calc R U . . .
H38B H 0.524951 0.872797 0.466102 0.072 Uiso 1 1 calc R U . . .
H38C H 0.603504 0.838335 0.427658 0.072 Uiso 1 1 calc R U . . .
C39 C 0.5792(9) 1.0453(7) 0.4066(6) 0.051(9) Uani 1 1 d DG U . . .
H39A H 0.615881 1.042485 0.439809 0.077 Uiso 1 1 calc R U . . .
H39B H 0.600876 1.086234 0.369663 0.077 Uiso 1 1 calc R U . . .
H39C H 0.523397 1.060923 0.422472 0.077 Uiso 1 1 calc R U . . .
C40 C 0.5800(8) 1.0686(6) 0.2085(6) 0.051(6) Uani 1 1 d DG U . . .
H40 H 0.524965 1.077828 0.231984 0.062 Uiso 1 1 calc R U . . .
C41 C 0.6403(9) 1.1322(6) 0.2248(7) 0.071(10) Uani 1 1 d DG U . . .
H41A H 0.623247 1.187891 0.207301 0.107 Uiso 1 1 calc R U . . .
H41B H 0.638559 1.125428 0.270794 0.107 Uiso 1 1 calc R U . . .
H41C H 0.697021 1.123028 0.206417 0.107 Uiso 1 1 calc R U . . .
C42 C 0.5657(8) 1.0867(6) 0.1370(6) 0.065(10) Uani 1 1 d DG U . . .
H42A H 0.552784 1.144879 0.124146 0.098 Uiso 1 1 calc R U . . .
H42B H 0.616050 1.073532 0.111346 0.098 Uiso 1 1 calc R U . . .
H42C H 0.519299 1.053029 0.130841 0.098 Uiso 1 1 calc R U . . .

loop_
_atom_site_aniso_label
_atom_site_aniso_U_11
_atom_site_aniso_U_22
_atom_site_aniso_U_33
_atom_site_aniso_U_23
_atom_site_aniso_U_13
_atom_site_aniso_U_12
W1 0.0553(17) 0.0285(13) 0.0598(17) -0.0171(11) -0.0189(14) -0.0204(11)
W2 0.0617(18) 0.0494(15) 0.0462(16) -0.0184(12) -0.0145(14) -0.0336(13)
W3 0.0500(17) 0.0428(14) 0.0494(16) -0.0079(12) -0.0130(13) -0.0161(12)
W4 0.0492(16) 0.0319(13) 0.0572(17) -0.0152(11) -0.0133(13) -0.0170(11)
W5 0.0578(17) 0.0383(14) 0.0373(14) -0.0137(11) -0.0083(13) -0.0299(12)
W6 0.0481(16) 0.0376(14) 0.0472(16) -0.0073(11) -0.0075(13) -0.0151(12)
W7 0.0500(16) 0.0338(14) 0.0534(16) -0.0065(11) -0.0061(13) -0.0350(11)
W8 0.0350(15) 0.0565(16) 0.0609(17) -0.0189(13) -0.0095(13) -0.0309(12)
W9 0.0405(16) 0.0604(16) 0.0425(16) -0.0131(12) -0.0011(13) -0.0261(12)
W10 0.0416(15) 0.0414(14) 0.0416(15) -0.0112(11) -0.0033(12) -0.0260(11)
W11 0.0455(15) 0.0312(13) 0.0492(16) -0.0069(11) -0.0096(13) -0.0267(11)
W12 0.0352(14) 0.0395(14) 0.0531(16) -0.0152(11) -0.0065(12) -0.0293(11)
Dy1 0.0553(19) 0.0392(15) 0.062(2) -0.0172(14) -0.0167(16) -0.0220(13)
O1 0.050(5) 0.039(5) 0.050(5) -0.015(5) -0.009(5) -0.022(5)
O2 0.050(5) 0.046(5) 0.052(5) -0.012(5) -0.009(5) -0.025(5)
O3 0.047(5) 0.038(5) 0.048(5) -0.012(5) -0.006(5) -0.019(5)
O4 0.046(5) 0.041(5) 0.051(5) -0.015(5) -0.007(5) -0.022(5)
O1' 0.046(5) 0.038(5) 0.049(5) -0.015(5) -0.008(5) -0.020(5)
O2' 0.047(5) 0.039(5) 0.049(5) -0.015(5) -0.010(5) -0.021(5)
O3' 0.049(5) 0.043(5) 0.051(5) -0.013(5) -0.008(5) -0.022(5)
O4' 0.050(5) 0.042(5) 0.052(5) -0.013(5) -0.008(5) -0.023(5)
O5 0.054(6) 0.045(6) 0.054(6) -0.007(6) -0.009(6) -0.016(6)
O6 0.053(6) 0.052(6) 0.056(6) -0.011(6) -0.007(6) -0.025(6)
O7 0.050(6) 0.050(6) 0.056(6) -0.011(6) -0.014(6) -0.026(6)
O8 0.049(6) 0.042(6) 0.052(6) -0.008(6) -0.007(6) -0.014(6)
O9 0.052(6) 0.039(5) 0.053(5) -0.011(5) 0.000(5) -0.015(5)
O10 0.050(5) 0.041(5) 0.055(5) -0.017(5) -0.002(5) -0.021(5)
O11 0.054(6) 0.036(6) 0.052(6) -0.017(5) -0.007(5) -0.022(5)
O12 0.052(6) 0.047(6) 0.055(6) -0.009(6) -0.007(6) -0.023(6)
O13 0.050(6) 0.055(6) 0.061(6) -0.010(6) -0.007(6) -0.023(6)
O14 0.048(7) 0.049(7) 0.057(7) -0.010(6) -0.012(6) -0.019(6)
O15 0.048(6) 0.039(5) 0.051(5) -0.011(5) -0.009(5) -0.020(5)
O16 0.049(6) 0.040(6) 0.052(6) -0.014(5) -0.005(6) -0.018(6)
O17 0.053(6) 0.049(6) 0.058(6) -0.012(6) -0.003(6) -0.024(6)
O18 0.050(6) 0.050(5) 0.058(6) -0.010(5) -0.009(5) -0.022(5)
O19 0.049(6) 0.042(6) 0.052(6) -0.017(5) -0.009(6) -0.018(6)
O20 0.050(7) 0.044(7) 0.057(7) -0.008(6) -0.006(6) -0.013(6)
O21 0.052(6) 0.040(6) 0.050(6) -0.014(5) -0.010(6) -0.019(6)
O22 0.046(6) 0.042(6) 0.050(6) -0.016(6) -0.009(6) -0.019(6)
O23 0.049(6) 0.040(6) 0.049(6) -0.013(5) -0.011(6) -0.021(6)
O24 0.048(6) 0.038(5) 0.049(5) -0.010(5) -0.006(5) -0.016(5)
O25 0.051(5) 0.037(5) 0.053(5) -0.011(5) -0.004(5) -0.018(5)
O26 0.052(6) 0.042(5) 0.050(5) -0.015(5) -0.009(5) -0.022(5)
O27 0.049(6) 0.038(6) 0.049(6) -0.014(6) -0.006(6) -0.020(6)
O28 0.048(6) 0.040(6) 0.051(6) -0.012(5) -0.007(6) -0.017(6)
O29 0.056(13) 0.041(12) 0.066(13) -0.028(11) -0.004(11) -0.022(11)
O30 0.061(13) 0.065(13) 0.044(12) -0.016(11) -0.025(11) -0.015(11)
O31 0.043(15) 0.070(15) 0.060(15) -0.010(14) -0.008(13) -0.025(14)
O32 0.058(15) 0.056(15) 0.060(15) -0.004(13) -0.014(14) -0.027(14)
O33 0.059(13) 0.021(11) 0.045(12) -0.019(10) 0.002(11) 0.008(10)
O34 0.051(15) 0.045(14) 0.036(14) 0.005(12) -0.018(13) -0.011(13)
O35 0.065(12) 0.031(11) 0.064(12) -0.039(10) 0.006(10) -0.012(10)
O36 0.044(14) 0.061(14) 0.097(15) 0.001(14) -0.004(14) -0.034(13)
O37 0.061(13) 0.058(13) 0.054(13) -0.010(11) -0.018(11) -0.006(11)
O38 0.053(12) 0.017(11) 0.044(12) 0.000(10) -0.006(11) 0.015(10)
O39 0.048(12) 0.035(11) 0.044(12) -0.025(10) -0.002(11) -0.012(10)
O40 0.035(12) 0.029(11) 0.054(12) -0.007(10) -0.005(11) 0.018(10)
O41 0.058(6) 0.046(6) 0.065(6) -0.022(5) -0.012(6) -0.023(5)
O42 0.061(8) 0.054(8) 0.075(8) -0.015(7) -0.009(8) -0.020(7)
O43 0.061(9) 0.049(8) 0.069(9) -0.020(8) -0.012(8) -0.019(8)
O44 0.061(6) 0.043(6) 0.067(6) -0.022(5) -0.017(6) -0.022(5)
O45 0.060(8) 0.046(8) 0.067(8) -0.025(7) -0.010(8) -0.020(7)
O46 0.061(8) 0.046(8) 0.071(8) -0.023(8) -0.013(8) -0.019(8)
O47 0.059(6) 0.041(6) 0.067(6) -0.020(6) -0.013(6) -0.026(6)
O48 0.063(8) 0.047(8) 0.073(8) -0.016(7) -0.009(8) -0.025(8)
O49 0.065(8) 0.043(8) 0.075(8) -0.021(8) -0.013(8) -0.021(8)
O50 0.065(7) 0.041(7) 0.072(7) -0.015(7) -0.013(7) -0.019(7)
O51 0.066(9) 0.042(9) 0.075(9) -0.021(8) -0.013(9) -0.016(8)
O52 0.062(8) 0.038(8) 0.073(8) -0.025(7) -0.014(8) -0.019(7)
O53 0.058(6) 0.044(6) 0.064(6) -0.024(6) -0.015(6) -0.023(6)
O54 0.054(8) 0.045(8) 0.062(8) -0.025(7) -0.019(8) -0.025(8)
O55 0.055(8) 0.044(8) 0.065(8) -0.027(7) -0.008(8) -0.022(8)
O56 0.056(7) 0.043(7) 0.057(7) -0.024(6) -0.015(7) -0.018(6)
O57 0.060(9) 0.052(8) 0.058(9) -0.028(8) -0.012(8) -0.023(8)
O58 0.058(8) 0.045(8) 0.063(8) -0.025(7) -0.011(7) -0.026(7)
O59 0.061(15) 0.050(14) 0.078(15) -0.002(13) -0.013(14) -0.003(13)
O60 0.066(15) 0.023(13) 0.076(15) 0.007(12) -0.012(13) 0.003(12)
P1 0.040(3) 0.032(3) 0.042(3) -0.013(3) -0.009(3) -0.025(3)
P2 0.058(6) 0.053(6) 0.064(6) -0.016(5) -0.013(6) -0.021(5)
P4 0.056(6) 0.043(5) 0.067(6) -0.022(5) -0.009(5) -0.027(5)
P5 0.062(7) 0.043(6) 0.072(7) -0.027(6) -0.013(6) -0.018(6)
P6 0.050(5) 0.043(5) 0.061(5) -0.024(5) -0.013(5) -0.022(5)
P3 0.057(7) 0.040(6) 0.068(6) -0.032(5) -0.010(6) -0.015(5)
P7 0.053(5) 0.047(5) 0.057(5) -0.023(5) -0.013(5) -0.029(5)
C1 0.059(7) 0.044(7) 0.067(7) -0.022(7) -0.015(7) -0.023(7)
C2 0.060(8) 0.046(7) 0.067(8) -0.024(7) -0.015(7) -0.018(7)
C3 0.063(10) 0.062(10) 0.073(10) -0.014(10) -0.006(10) -0.021(10)
C4 0.08(2) 0.10(2) 0.09(2) -0.01(2) 0.00(2) -0.05(2)
C5 0.070(15) 0.059(15) 0.080(15) -0.020(14) -0.011(15) -0.036(14)
C6 0.063(10) 0.051(10) 0.071(10) -0.023(9) -0.014(10) -0.016(9)
C7 0.078(17) 0.060(16) 0.078(17) -0.015(16) -0.011(16) -0.014(16)
C8 0.07(2) 0.06(2) 0.08(2) -0.049(19) 0.00(2) 0.018(19)
C9 0.064(11) 0.050(10) 0.071(11) -0.024(10) -0.013(10) -0.014(10)
C10 0.08(2) 0.069(19) 0.08(2) -0.006(19) -0.001(19) -0.013(19)
C11 0.078(17) 0.067(16) 0.084(17) -0.041(15) 0.000(16) -0.029(16)
C12 0.063(10) 0.049(10) 0.071(10) -0.023(10) -0.013(10) -0.026(10)
C13 0.061(14) 0.051(14) 0.071(14) -0.008(14) -0.015(14) -0.020(14)
C14 0.08(2) 0.06(2) 0.08(2) -0.02(2) 0.00(2) -0.02(2)
C15 0.062(7) 0.043(7) 0.072(7) -0.022(7) -0.012(7) -0.020(7)
C16 0.063(8) 0.043(7) 0.072(8) -0.019(7) -0.014(7) -0.022(7)
C17 0.068(12) 0.056(11) 0.079(12) -0.015(11) -0.010(11) -0.027(11)
C18 0.084(17) 0.061(16) 0.094(17) -0.001(16) -0.008(16) -0.037(16)
C19 0.08(2) 0.06(2) 0.10(2) 0.00(2) 0.00(2) -0.04(2)
C20 0.066(11) 0.050(10) 0.075(11) -0.018(10) -0.013(10) -0.015(10)
C21 0.086(18) 0.049(17) 0.100(18) -0.014(17) 0.002(18) -0.011(17)
C22 0.10(2) 0.08(2) 0.11(2) -0.01(2) 0.00(2) -0.009(19)
C23 0.066(10) 0.042(10) 0.074(10) -0.022(9) -0.009(10) -0.014(9)
C24 0.073(15) 0.061(14) 0.092(15) -0.021(14) -0.010(14) 0.006(14)
C25 0.08(2) 0.060(19) 0.10(2) -0.021(18) 0.004(19) 0.001(18)
C26 0.067(11) 0.041(10) 0.070(11) -0.023(10) -0.016(10) -0.023(10)
C27 0.068(15) 0.020(14) 0.077(15) -0.025(13) -0.003(13) 0.008(13)
C28 0.070(17) 0.053(16) 0.080(17) -0.023(15) -0.004(16) -0.031(15)
C29 0.053(7) 0.045(7) 0.063(7) -0.024(7) -0.012(7) -0.024(7)
C30 0.055(8) 0.042(7) 0.061(8) -0.027(7) -0.011(7) -0.022(7)
C31 0.061(10) 0.054(10) 0.071(10) -0.024(10) -0.011(10) -0.020(10)
C32 0.081(18) 0.055(17) 0.088(18) -0.028(16) -0.009(17) -0.017(17)
C33 0.068(16) 0.054(15) 0.084(16) -0.017(15) -0.003(15) -0.009(15)
C34 0.057(9) 0.043(9) 0.063(9) -0.027(8) -0.013(9) -0.029(9)
C35 0.072(12) 0.061(11) 0.087(12) -0.005(11) -0.003(12) -0.014(11)
C36 0.063(16) 0.022(14) 0.081(16) -0.026(14) 0.003(15) 0.001(14)
C37 0.060(10) 0.047(9) 0.058(10) -0.027(9) -0.009(9) -0.021(9)
C38 0.062(14) 0.032(13) 0.057(14) -0.026(12) -0.001(12) -0.002(12)
C39 0.056(12) 0.050(12) 0.054(12) -0.023(9) -0.010(9) -0.009(9)
C40 0.056(11) 0.041(10) 0.061(11) -0.019(10) -0.006(10) -0.023(10)
C41 0.07(2) 0.067(19) 0.076(19) -0.026(18) 0.004(18) -0.054(18)
C42 0.07(2) 0.059(18) 0.072(19) -0.036(17) 0.006(18) -0.047(17)

loop_
_atom_type_symbol
_atom_type_description
_atom_type_scat_dispersion_real
_atom_type_scat_dispersion_imag
_atom_type_scat_source
C C 0.0033 0.0016 'International Tables Vol C Tables 4.2.6.8 and 6.1.1.4'
H H 0.0000 0.0000 'International Tables Vol C Tables 4.2.6.8 and 6.1.1.4'
O O 0.0106 0.0060 'International Tables Vol C Tables 4.2.6.8 and 6.1.1.4'
P P 0.1023 0.0942 'International Tables Vol C Tables 4.2.6.8 and 6.1.1.4'
Dy Dy -0.1892 4.4098 'International Tables Vol C Tables 4.2.6.8 and 6.1.1.4'
W W -0.8490 6.8722 'International Tables Vol C Tables 4.2.6.8 and 6.1.1.4'

loop_
_geom_angle_atom_site_label_1
_geom_angle_atom_site_label_2
_geom_angle_atom_site_label_3
_geom_angle
_geom_angle_site_symmetry_1
_geom_angle_site_symmetry_3
_geom_angle_publ_flag
O10 W1 O29 119.4(16) . . ?
O10 W1 O5 139.8(14) . . ?
O29 W1 O5 96.3(15) . . ?
O10 W1 O20 79.0(15) . . ?
O29 W1 O20 85.1(16) . . ?
O5 W1 O20 86.9(15) . . ?
O10 W1 O11 95.7(15) . . ?
O29 W1 O11 102.6(15) . . ?
O5 W1 O11 93.7(14) . . ?
O20 W1 O11 172.1(13) . . ?
O10 W1 O1 73.8(13) . . ?
O29 W1 O1 158.0(14) . . ?
O5 W1 O1 66.7(12) . . ?
O20 W1 O1 80.2(13) . . ?
O11 W1 O1 92.8(12) . . ?
O30 W2 O21 102.5(17) . . ?
O30 W2 O6 97.9(16) . . ?
O21 W2 O6 86.9(15) . . ?
O30 W2 O12 102.5(17) . . ?
O21 W2 O12 155.1(14) . . ?
O6 W2 O12 90.6(15) . . ?
O30 W2 O5 99.8(15) . . ?
O21 W2 O5 82.4(14) . . ?
O6 W2 O5 161.0(13) . . ?
O12 W2 O5 92.5(14) . . ?
O30 W2 O1 158.9(15) . . ?
O21 W2 O1 64.4(13) . . ?
O6 W2 O1 97.8(12) . . ?
O12 W2 O1 91.5(13) . . ?
O5 W2 O1 63.4(12) . . ?
O30 W2 O3' 158.7(15) . . ?
O21 W2 O3' 92.8(14) . . ?
O6 W2 O3' 67.9(14) . . ?
O12 W2 O3' 63.4(14) . . ?
O5 W2 O3' 96.9(13) . . ?
O31 W3 O22 95.7(15) . . ?
O31 W3 O7 99.5(16) . . ?
O22 W3 O7 96.1(14) . . ?
O31 W3 O6 96.5(15) . . ?
O22 W3 O6 77.5(13) . . ?
O7 W3 O6 163.3(14) . . ?
O31 W3 O13 107.7(14) . . ?
O22 W3 O13 153.5(13) . . ?
O7 W3 O13 92.1(13) . . ?
O6 W3 O13 87.6(13) . . ?
O31 W3 O3' 160.0(13) . . ?
O22 W3 O3' 92.3(14) . . ?
O7 W3 O3' 97.9(14) . . ?
O6 W3 O3' 67.3(14) . . ?
O13 W3 O3' 61.6(13) . . ?
O31 W3 O2 156.2(13) . . ?
O22 W3 O2 65.9(13) . . ?
O7 W3 O2 69.3(13) . . ?
O6 W3 O2 94.0(13) . . ?
O13 W3 O2 93.9(12) . . ?
O32 W4 O8 98.3(16) . . ?
O32 W4 O23 100.5(16) . . ?
O8 W4 O23 90.6(15) . . ?
O32 W4 O14 93.4(16) . . ?
O8 W4 O14 85.8(15) . . ?
O23 W4 O14 166.0(14) . . ?
O32 W4 O7 101.6(15) . . ?
O8 W4 O7 159.1(14) . . ?
O23 W4 O7 91.7(14) . . ?
O14 W4 O7 87.0(13) . . ?
O32 W4 O2' 159.2(15) . . ?
O8 W4 O2' 63.7(14) . . ?
O23 W4 O2' 90.5(14) . . ?
O14 W4 O2' 75.8(14) . . ?
O7 W4 O2' 95.5(13) . . ?
O32 W4 O2 157.7(14) . . ?
O8 W4 O2 95.7(13) . . ?
O23 W4 O2 62.1(12) . . ?
O14 W4 O2 104.8(12) . . ?
O7 W4 O2 67.3(13) . . ?
O33 W5 O24 102.7(15) . . ?
O33 W5 O8 106.9(13) . . ?
O24 W5 O8 90.5(14) . . ?
O33 W5 O9 100.5(13) . . ?
O24 W5 O9 87.5(14) . . ?
O8 W5 O9 152.3(13) . . ?
O33 W5 O15 101.0(15) . . ?
O24 W5 O15 156.1(13) . . ?
O8 W5 O15 79.7(14) . . ?
O9 W5 O15 91.3(13) . . ?
O33 W5 O2' 161.6(12) . . ?
O24 W5 O2' 91.6(14) . . ?
O8 W5 O2' 60.9(13) . . ?
O9 W5 O2' 91.5(13) . . ?
O15 W5 O2' 64.6(13) . . ?
O33 W5 O3 153.3(11) . . ?
O24 W5 O3 62.1(12) . . ?
O8 W5 O3 95.6(12) . . ?
O9 W5 O3 59.3(12) . . ?
O15 W5 O3 96.9(12) . . ?
O34 W6 O25 109.3(16) . . ?
O34 W6 O9 96.8(15) . . ?
O25 W6 O9 79.9(15) . . ?
O34 W6 O16 103.1(16) . . ?
O25 W6 O16 143.5(15) . . ?
O9 W6 O16 80.0(14) . . ?
O34 W6 O10 125.1(15) . . ?
O25 W6 O10 78.2(14) . . ?
O9 W6 O10 137.1(14) . . ?
O16 W6 O10 96.8(14) . . ?
O34 W6 O3 152.5(12) . . ?
O25 W6 O3 51.2(13) . . ?
O9 W6 O3 63.4(13) . . ?
O16 W6 O3 92.4(13) . . ?
O10 W6 O3 74.2(12) . . ?
O34 W6 O4' 161.8(13) . . ?
O25 W6 O4' 88.3(13) . . ?
O9 W6 O4' 90.6(14) . . ?
O16 W6 O4' 61.8(14) . . ?
O10 W6 O4' 52.6(14) . . ?
O35 W7 O19 98.2(14) . . ?
O35 W7 O11 99.3(14) . . ?
O19 W7 O11 162.4(14) . . ?
O35 W7 O17 101.8(15) . . ?
O19 W7 O17 92.3(15) . . ?
O11 W7 O17 83.2(14) . . ?
O35 W7 O16 100.2(14) . . ?
O19 W7 O16 85.8(14) . . ?
O11 W7 O16 92.1(14) . . ?
O17 W7 O16 158.0(14) . . ?
O35 W7 O4' 156.4(14) . . ?
O19 W7 O4' 96.1(14) . . ?
O11 W7 O4' 67.7(14) . . ?
O17 W7 O4' 96.2(15) . . ?
O16 W7 O4' 62.3(14) . . ?
O35 W7 O4 159.7(12) . . ?
O19 W7 O4 64.4(13) . . ?
O11 W7 O4 98.2(12) . . ?
O17 W7 O4 70.3(13) . . ?
O16 W7 O4 89.3(12) . . ?
O13 W8 O36 88.9(17) . . ?
O13 W8 O12 85.5(17) . . ?
O36 W8 O12 95.3(17) . . ?
O13 W8 O18 86.2(16) . . ?
O36 W8 O18 105.8(17) . . ?
O12 W8 O18 157.2(15) . . ?
O13 W8 O17 163.4(16) . . ?
O36 W8 O17 106.5(15) . . ?
O12 W8 O17 86.9(15) . . ?
O18 W8 O17 95.3(14) . . ?
O13 W8 O3' 68.4(16) . . ?
O36 W8 O3' 150.6(14) . . ?
O12 W8 O3' 65.5(14) . . ?
O18 W8 O3' 91.7(14) . . ?
O17 W8 O3' 95.0(13) . . ?
O37 W9 O15 101.9(16) . . ?
O37 W9 O19 91.5(16) . . ?
O15 W9 O19 92.9(13) . . ?
O37 W9 O18 100.5(16) . . ?
O15 W9 O18 157.4(15) . . ?
O19 W9 O18 89.4(13) . . ?
O37 W9 O14 98.8(16) . . ?
O15 W9 O14 85.3(13) . . ?
O19 W9 O14 169.7(14) . . ?
O18 W9 O14 88.4(13) . . ?
O37 W9 O4 150.4(14) . . ?
O15 W9 O4 96.5(13) . . ?
O19 W9 O4 64.3(13) . . ?
O18 W9 O4 64.5(14) . . ?
O14 W9 O4 105.7(12) . . ?
O37 W9 O2' 164.9(14) . . ?
O15 W9 O2' 65.8(14) . . ?
O19 W9 O2' 97.5(13) . . ?
O18 W9 O2' 91.7(14) . . ?
O14 W9 O2' 72.5(13) . . ?
O38 W10 O26 110.3(14) . . ?
O38 W10 O28 102.1(15) . . ?
O26 W10 O28 85.6(13) . . ?
O38 W10 O21 104.6(15) . . ?
O26 W10 O21 84.0(13) . . ?
O28 W10 O21 153.3(14) . . ?
O38 W10 O20 88.4(13) . . ?
O26 W10 O20 160.3(14) . . ?
O28 W10 O20 96.8(12) . . ?
O21 W10 O20 85.3(12) . . ?
O38 W10 O1' 162.1(13) . . ?
O26 W10 O1' 62.7(15) . . ?
O28 W10 O1' 62.0(14) . . ?
O21 W10 O1' 91.4(13) . . ?
O20 W10 O1' 101.2(13) . . ?
O39 W11 O27 102.4(14) . . ?
O39 W11 O26 110.4(14) . . ?
O27 W11 O26 91.3(14) . . ?
O39 W11 O23 99.1(14) . . ?
O27 W11 O23 83.3(14) . . ?
O26 W11 O23 150.5(14) . . ?
O39 W11 O22 101.1(14) . . ?
O27 W11 O22 156.6(13) . . ?
O26 W11 O22 80.2(13) . . ?
O23 W11 O22 93.4(14) . . ?
O39 W11 O2 154.9(13) . . ?
O27 W11 O2 93.3(13) . . ?
O26 W11 O2 88.5(13) . . ?
O23 W11 O2 63.0(12) . . ?
O22 W11 O2 64.9(12) . . ?
O40 W12 O28 97.3(16) . . ?
O40 W12 O25 114.7(15) . . ?
O28 W12 O25 95.1(14) . . ?
O40 W12 O27 100.0(14) . . ?
O28 W12 O27 85.6(14) . . ?
O25 W12 O27 144.8(14) . . ?
O40 W12 O24 104.7(15) . . ?
O28 W12 O24 157.7(14) . . ?
O25 W12 O24 79.5(14) . . ?
O27 W12 O24 86.7(14) . . ?
O40 W12 O1' 157.1(14) . . ?
O28 W12 O1' 64.5(14) . . ?
O25 W12 O1' 82.1(14) . . ?
O27 W12 O1' 66.4(14) . . ?
O24 W12 O1' 93.2(13) . . ?
O40 W12 O3 160.6(13) . . ?
O28 W12 O3 96.3(13) . . ?
O25 W12 O3 50.1(13) . . ?
O27 W12 O3 94.7(12) . . ?
O24 W12 O3 63.5(12) . . ?
O53 Dy1 O44 72.6(12) . . ?
O53 Dy1 O56 80.3(11) . . ?
O44 Dy1 O56 143.5(12) . . ?
O53 Dy1 O47 143.2(12) . . ?
O44 Dy1 O47 78.7(12) . . ?
O56 Dy1 O47 112.5(11) . . ?
O53 Dy1 O50 111.7(12) . . ?
O44 Dy1 O50 75.2(12) . . ?
O56 Dy1 O50 139.1(12) . . ?
O47 Dy1 O50 81.7(12) . . ?
O53 Dy1 O41 80.5(12) . . ?
O44 Dy1 O41 79.5(11) . . ?
O56 Dy1 O41 72.1(12) . . ?
O47 Dy1 O41 72.0(12) . . ?
O50 Dy1 O41 146.5(13) . . ?
O53 Dy1 O60 72.7(12) . . ?
O44 Dy1 O60 117.5(12) . . ?
O56 Dy1 O60 75.4(11) . . ?
O47 Dy1 O60 142.8(11) . . ?
O50 Dy1 O60 71.8(11) . . ?
O41 Dy1 O60 140.7(11) . . ?
O53 Dy1 O59 139.9(11) . . ?
O44 Dy1 O59 143.9(10) . . ?
O56 Dy1 O59 71.0(9) . . ?
O47 Dy1 O59 75.4(12) . . ?
O50 Dy1 O59 76.6(9) . . ?
O41 Dy1 O59 114.8(10) . . ?
O60 Dy1 O59 73.4(12) . . ?
P1 O1 W1 126.4(19) . . ?
P1 O1 W2 125.1(18) . . ?
W1 O1 W2 95.3(8) . . ?
P1 O2 W11 124.8(19) . . ?
P1 O2 W3 123.8(18) . . ?
W11 O2 W3 93.0(9) . . ?
P1 O2 W4 122.2(19) . . ?
W11 O2 W4 92.1(8) . . ?
W3 O2 W4 91.9(9) . . ?
P1 O3 W6 123.1(18) . . ?
P1 O3 W12 124.5(19) . . ?
W6 O3 W12 95.5(9) . . ?
P1 O3 W5 119.2(18) . . ?
W6 O3 W5 93.9(10) . . ?
W12 O3 W5 92.8(9) . . ?
P1 O4 W9 126.0(19) . . ?
P1 O4 W7 122.1(19) . . ?
W9 O4 W7 96.2(9) . . ?
P1 O1' W12 126(2) . . ?
P1 O1' W10 126(2) . . ?
W12 O1' W10 94.3(10) . . ?
P1 O2' W4 127(2) . . ?
P1 O2' W5 122(2) . . ?
W4 O2' W5 93.3(10) . . ?
P1 O2' W9 120(2) . . ?
W4 O2' W9 93.7(11) . . ?
W5 O2' W9 92.6(12) . . ?
P1 O3' W3 125(2) . . ?
P1 O3' W8 122(2) . . ?
W3 O3' W8 92.1(11) . . ?
P1 O3' W2 124(2) . . ?
W3 O3' W2 92.8(11) . . ?
W8 O3' W2 92.5(10) . . ?
P1 O4' W7 128(2) . . ?
P1 O4' W6 121(2) . . ?
W7 O4' W6 96.1(11) . . ?
W1 O5 W2 134.7(17) . . ?
W2 O6 W3 130.4(18) . . ?
W3 O7 W4 130.8(19) . . ?
W4 O8 W5 142.0(18) . . ?
W6 O9 W5 142.7(19) . . ?
W1 O10 W6 143(2) . . ?
W7 O11 W1 135.9(16) . . ?
W8 O12 W2 138.4(18) . . ?
W8 O13 W3 138(2) . . ?
W4 O14 W9 118.0(17) . . ?
W9 O15 W5 137.1(18) . . ?
W6 O16 W7 136.5(19) . . ?
W7 O17 W8 130.3(17) . . ?
W8 O18 W9 137(2) . . ?
W7 O19 W9 135.0(19) . . ?
W1 O20 W10 117.0(16) . . ?
W2 O21 W10 145.8(19) . . ?
W3 O22 W11 133.6(18) . . ?
W4 O23 W11 141.2(17) . . ?
W5 O24 W12 141.1(17) . . ?
W6 O25 W12 163(2) . . ?
W11 O26 W10 143.5(19) . . ?
W11 O27 W12 138.6(17) . . ?
W12 O28 W10 139(2) . . ?
P2 O41 Dy1 148(2) . . ?
P2 O42 C3 131.1(19) . . ?
C6 O43 P2 125(2) . . ?
P3 O44 Dy1 151(2) . . ?
P3 O45 C9 126(2) . . ?
C12 O46 P3 120(2) . . ?
P4 O47 Dy1 143.0(19) . . ?
C17 O48 P4 118(2) . . ?
C20 O49 P4 129(2) . . ?
P5 O50 Dy1 158(2) . . ?
C23 O51 P5 115.1(14) . . ?
C26 O52 P5 123(2) . . ?
P6 O53 Dy1 150.8(19) . . ?
C31 O54 P6 138.3(17) . . ?
P6 O55 C34 136.0(18) . . ?
P7 O56 Dy1 155.4(19) . . ?
C37 O57 P7 124(3) . . ?
C40 O58 P7 139(3) . . ?
Dy1 O59 H59A 115.6 . . ?
Dy1 O59 H59B 99.0 . . ?
H59A O59 H59B 116.1 . . ?
Dy1 O60 H60A 108.8 . . ?
Dy1 O60 H60C 109.0 . . ?
H60A O60 H60C 109.6 . . ?
O2 P1 O4 110.3(9) . . ?
O4' P1 O1' 109.9(10) . . ?
O4' P1 O2' 110.1(10) . . ?
O1' P1 O2' 109.0(9) . . ?
O2 P1 O3 110.0(9) . . ?
O4 P1 O3 109.2(9) . . ?
O4' P1 O3' 109.8(9) . . ?
O1' P1 O3' 109.2(10) . . ?
O2' P1 O3' 108.8(9) . . ?
O2 P1 O1 110.0(9) . . ?
O4 P1 O1 108.6(9) . . ?
O3 P1 O1 108.8(9) . . ?
O41 P2 O43 106(2) . . ?
O41 P2 O42 113.5(18) . . ?
O43 P2 O42 107.2(19) . . ?
O41 P2 C1 118.0(17) . . ?
O43 P2 C1 109.8(15) . . ?
O42 P2 C1 101.8(13) . . ?
O49 P4 O47 118.8(19) . . ?
O49 P4 O48 107.9(17) . . ?
O47 P4 O48 103.4(17) . . ?
O49 P4 C15 106.5(13) . . ?
O47 P4 C15 111.5(15) . . ?
O48 P4 C15 108.4(13) . . ?
O50 P5 O52 109.1(19) . . ?
O50 P5 O51 112(2) . . ?
O52 P5 O51 96.9(14) . . ?
O50 P5 C16 111.9(17) . . ?
O52 P5 C16 114.9(15) . . ?
O51 P5 C16 111.0(15) . . ?
O54 P6 O55 110.5(15) . . ?
O54 P6 O53 108.5(17) . . ?
O55 P6 O53 112.9(19) . . ?
O54 P6 C29 106.8(14) . . ?
O55 P6 C29 104.7(11) . . ?
O53 P6 C29 113.2(13) . . ?
O45 P3 O44 110(2) . . ?
O45 P3 O46 107.7(17) . . ?
O44 P3 O46 111.0(17) . . ?
O45 P3 C2 110.2(14) . . ?
O44 P3 C2 111.4(13) . . ?
O46 P3 C2 106.4(13) . . ?
O58 P7 O56 116(2) . . ?
O58 P7 O57 107.1(16) . . ?
O56 P7 O57 115.9(18) . . ?
O58 P7 C30 103.0(14) . . ?
O56 P7 C30 114.4(14) . . ?
O57 P7 C30 98.9(13) . . ?
C2 C1 P2 106.9(6) . . ?
C2 C1 H1A 110.3 . . ?
P2 C1 H1A 110.3 . . ?
C2 C1 H1B 110.3 . . ?
P2 C1 H1B 110.3 . . ?
H1A C1 H1B 108.6 . . ?
C1 C2 P3 111.5(5) . . ?
C1 C2 H2A 109.3 . . ?
P3 C2 H2A 109.3 . . ?
C1 C2 H2B 109.3 . . ?
P3 C2 H2B 109.3 . . ?
H2A C2 H2B 108.0 . . ?
C5 C3 C4 112.2 . . ?
C5 C3 O42 99.4(9) . . ?
C4 C3 O42 98.5(9) . . ?
C5 C3 H3 114.9 . . ?
C4 C3 H3 114.9 . . ?
O42 C3 H3 114.9 . . ?
C3 C4 H4A 109.5 . . ?
C3 C4 H4B 109.5 . . ?
H4A C4 H4B 109.5 . . ?
C3 C4 H4C 109.5 . . ?
H4A C4 H4C 109.5 . . ?
H4B C4 H4C 109.5 . . ?
C3 C5 H5A 109.5 . . ?
C3 C5 H5B 109.5 . . ?
H5A C5 H5B 109.5 . . ?
C3 C5 H5C 109.5 . . ?
H5A C5 H5C 109.5 . . ?
H5B C5 H5C 109.5 . . ?
O43 C6 C8 105.5(10) . . ?
O43 C6 C7 105.5(9) . . ?
C8 C6 C7 111.8 . . ?
O43 C6 H6 111.2 . . ?
C8 C6 H6 111.2 . . ?
C7 C6 H6 111.2 . . ?
C6 C7 H7A 109.5 . . ?
C6 C7 H7B 109.5 . . ?
H7A C7 H7B 109.5 . . ?
C6 C7 H7C 109.5 . . ?
H7A C7 H7C 109.5 . . ?
H7B C7 H7C 109.5 . . ?
C6 C8 H8A 109.5 . . ?
C6 C8 H8B 109.5 . . ?
H8A C8 H8B 109.5 . . ?
C6 C8 H8C 109.5 . . ?
H8A C8 H8C 109.5 . . ?
H8B C8 H8C 109.5 . . ?
C11 C9 C10 112.2 . . ?
C11 C9 O45 104.8(10) . . ?
C10 C9 O45 104.1(9) . . ?
C11 C9 H9 111.8 . . ?
C10 C9 H9 111.8 . . ?
O45 C9 H9 111.8 . . ?
C9 C10 H10A 109.5 . . ?
C9 C10 H10B 109.5 . . ?
H10A C10 H10B 109.5 . . ?
C9 C10 H10C 109.5 . . ?
H10A C10 H10C 109.5 . . ?
H10B C10 H10C 109.5 . . ?
C9 C11 H11A 109.5 . . ?
C9 C11 H11B 109.5 . . ?
H11A C11 H11B 109.5 . . ?
C9 C11 H11C 109.5 . . ?
H11A C11 H11C 109.5 . . ?
H11B C11 H11C 109.5 . . ?
C13 C12 C14 111.4 . . ?
C13 C12 O46 104.6(10) . . ?
C14 C12 O46 105.6(9) . . ?
C13 C12 H12 111.6 . . ?
C14 C12 H12 111.6 . . ?
O46 C12 H12 111.6 . . ?
C12 C13 H13A 109.5 . . ?
C12 C13 H13B 109.5 . . ?
H13A C13 H13B 109.5 . . ?
C12 C13 H13C 109.5 . . ?
H13A C13 H13C 109.5 . . ?
H13B C13 H13C 109.5 . . ?
C12 C14 H14A 109.5 . . ?
C12 C14 H14B 109.5 . . ?
H14A C14 H14B 109.5 . . ?
C12 C14 H14C 109.5 . . ?
H14A C14 H14C 109.5 . . ?
H14B C14 H14C 109.5 . . ?
C16 C15 P4 117.2(6) . . ?
C16 C15 H15A 108.0 . . ?
P4 C15 H15A 108.0 . . ?
C16 C15 H15B 108.0 . . ?
P4 C15 H15B 108.0 . . ?
H15A C15 H15B 107.2 . . ?
C15 C16 P5 110.9(6) . . ?
C15 C16 H16A 110.7 . . ?
P5 C16 H16A 111.3 . . ?
C15 C16 H16B 106.7 . . ?
P5 C16 H16B 108.6 . . ?
H16A C16 H16B 108.5 . . ?
C18 C17 C19 111.8 . . ?
C18 C17 O48 101.6(9) . . ?
C19 C17 O48 102.5(10) . . ?
C18 C17 H17 113.3 . . ?
C19 C17 H17 113.3 . . ?
O48 C17 H17 113.3 . . ?
C17 C18 H18A 109.5 . . ?
C17 C18 H18B 109.5 . . ?
H18A C18 H18B 109.5 . . ?
C17 C18 H18C 109.5 . . ?
H18A C18 H18C 109.5 . . ?
H18B C18 H18C 109.5 . . ?
C17 C19 H19A 109.5 . . ?
C17 C19 H19B 109.5 . . ?
H19A C19 H19B 109.5 . . ?
C17 C19 H19C 109.5 . . ?
H19A C19 H19C 109.5 . . ?
H19B C19 H19C 109.5 . . ?
O49 C20 C21 104.5(10) . . ?
O49 C20 C22 104.7(10) . . ?
C21 C20 C22 110.9 . . ?
O49 C20 H20 112.1 . . ?
C21 C20 H20 112.1 . . ?
C22 C20 H20 112.1 . . ?
C20 C21 H21A 109.5 . . ?
C20 C21 H21B 109.5 . . ?
H21A C21 H21B 109.5 . . ?
C20 C21 H21C 109.5 . . ?
H21A C21 H21C 109.5 . . ?
H21B C21 H21C 109.5 . . ?
C20 C22 H22A 109.5 . . ?
C20 C22 H22B 109.5 . . ?
H22A C22 H22B 109.5 . . ?
C20 C22 H22C 109.5 . . ?
H22A C22 H22C 109.5 . . ?
H22B C22 H22C 109.5 . . ?
O51 C23 C24 106.4(10) . . ?
O51 C23 C25 106.4(10) . . ?
C24 C23 C25 114.2 . . ?
O51 C23 H23 109.9 . . ?
C24 C23 H23 109.9 . . ?
C25 C23 H23 109.9 . . ?
C23 C24 H24A 109.5 . . ?
C23 C24 H24B 109.5 . . ?
H24A C24 H24B 109.5 . . ?
C23 C24 H24C 109.5 . . ?
H24A C24 H24C 109.5 . . ?
H24B C24 H24C 109.5 . . ?
C23 C25 H25A 109.5 . . ?
C23 C25 H25B 109.5 . . ?
H25A C25 H25B 109.5 . . ?
C23 C25 H25C 109.5 . . ?
H25A C25 H25C 109.5 . . ?
H25B C25 H25C 109.5 . . ?
O52 C26 C28 108.9(10) . . ?
O52 C26 C27 109.6(10) . . ?
C28 C26 C27 114.0 . . ?
O52 C26 H26 108.1 . . ?
C28 C26 H26 108.1 . . ?
C27 C26 H26 108.1 . . ?
C26 C27 H27A 109.5 . . ?
C26 C27 H27B 109.5 . . ?
H27A C27 H27B 109.5 . . ?
C26 C27 H27C 109.5 . . ?
H27A C27 H27C 109.5 . . ?
H27B C27 H27C 109.5 . . ?
C26 C28 H28A 109.5 . . ?
C26 C28 H28B 109.5 . . ?
H28A C28 H28B 109.5 . . ?
C26 C28 H28C 109.5 . . ?
H28A C28 H28C 109.5 . . ?
H28B C28 H28C 109.5 . . ?
C30 C29 P6 114.5(6) . . ?
C30 C29 H29A 108.6 . . ?
P6 C29 H29A 108.6 . . ?
C30 C29 H29B 108.6 . . ?
P6 C29 H29B 108.6 . . ?
H29A C29 H29B 107.6 . . ?
C29 C30 P7 114.9(6) . . ?
C29 C30 H30A 108.5 . . ?
P7 C30 H30A 108.5 . . ?
C29 C30 H30B 108.5 . . ?
P7 C30 H30B 108.5 . . ?
H30A C30 H30B 107.5 . . ?
O54 C31 C33 116.7(11) . . ?
O54 C31 C32 115.2(10) . . ?
C33 C31 C32 112.3 . . ?
O54 C31 H31 103.5 . . ?
C33 C31 H31 103.5 . . ?
C32 C31 H31 103.5 . . ?
C31 C32 H32A 109.5 . . ?
C31 C32 H32B 109.5 . . ?
H32A C32 H32B 109.5 . . ?
C31 C32 H32C 109.5 . . ?
H32A C32 H32C 109.5 . . ?
H32B C32 H32C 109.5 . . ?
C31 C33 H33A 109.5 . . ?
C31 C33 H33B 109.5 . . ?
H33A C33 H33B 109.5 . . ?
C31 C33 H33C 109.5 . . ?
H33A C33 H33C 109.5 . . ?
H33B C33 H33C 109.5 . . ?
C35 C34 C36 110.5 . . ?
C35 C34 O55 101.2(10) . . ?
C36 C34 O55 101.1(9) . . ?
C35 C34 H34 114.2 . . ?
C36 C34 H34 114.2 . . ?
O55 C34 H34 114.2 . . ?
C34 C35 H35A 109.5 . . ?
C34 C35 H35B 109.5 . . ?
H35A C35 H35B 109.5 . . ?
C34 C35 H35C 109.5 . . ?
H35A C35 H35C 109.5 . . ?
H35B C35 H35C 109.5 . . ?
C34 C36 H36A 109.5 . . ?
C34 C36 H36B 109.5 . . ?
H36A C36 H36B 109.5 . . ?
C34 C36 H36C 109.5 . . ?
H36A C36 H36C 109.5 . . ?
H36B C36 H36C 109.5 . . ?
O57 C37 C38 117.9(11) . . ?
O57 C37 C39 119.3(11) . . ?
C38 C37 C39 113.3 . . ?
O57 C37 H37 100.3 . . ?
C38 C37 H37 100.3 . . ?
C39 C37 H37 100.3 . . ?
C37 C38 H38A 109.5 . . ?
C37 C38 H38B 109.5 . . ?
H38A C38 H38B 109.5 . . ?
C37 C38 H38C 109.5 . . ?
H38A C38 H38C 109.5 . . ?
H38B C38 H38C 109.5 . . ?
C37 C39 H39A 109.5 . . ?
C37 C39 H39B 109.5 . . ?
H39A C39 H39B 109.5 . . ?
C37 C39 H39C 109.5 . . ?
H39A C39 H39C 109.5 . . ?
H39B C39 H39C 109.5 . . ?
O58 C40 C41 114.2(10) . . ?
O58 C40 C42 113.7(11) . . ?
C41 C40 C42 112.5 . . ?
O58 C40 H40 105.1 . . ?
C41 C40 H40 105.1 . . ?
C42 C40 H40 105.1 . . ?
C40 C41 H41A 109.5 . . ?
C40 C41 H41B 109.5 . . ?
H41A C41 H41B 109.5 . . ?
C40 C41 H41C 109.5 . . ?
H41A C41 H41C 109.5 . . ?
H41B C41 H41C 109.5 . . ?
C40 C42 H42A 109.5 . . ?
C40 C42 H42B 109.5 . . ?
H42A C42 H42B 109.5 . . ?
C40 C42 H42C 109.5 . . ?
H42A C42 H42C 109.5 . . ?
H42B C42 H42C 109.5 . . ?

loop_
_geom_bond_atom_site_label_1
_geom_bond_atom_site_label_2
_geom_bond_distance
_geom_bond_site_symmetry_2
_geom_bond_publ_flag
W1 O10 1.72(3) . ?
W1 O29 1.74(3) . ?
W1 O5 1.86(3) . ?
W1 O20 1.95(4) . ?
W1 O11 1.98(4) . ?
W1 O1 2.40(3) . ?
W2 O30 1.60(3) . ?
W2 O21 1.75(3) . ?
W2 O6 1.93(3) . ?
W2 O12 2.00(4) . ?
W2 O5 2.02(3) . ?
W2 O1 2.46(3) . ?
W2 O3' 2.48(4) . ?
W3 O31 1.75(3) . ?
W3 O22 1.89(3) . ?
W3 O7 1.93(3) . ?
W3 O6 2.01(3) . ?
W3 O13 2.20(4) . ?
W3 O3' 2.46(4) . ?
W3 O2 2.49(3) . ?
W4 O32 1.59(4) . ?
W4 O8 1.80(3) . ?
W4 O23 1.89(4) . ?
W4 O14 2.02(4) . ?
W4 O7 2.03(3) . ?
W4 O2' 2.42(4) . ?
W4 O2 2.52(3) . ?
W5 O33 1.66(3) . ?
W5 O24 1.89(3) . ?
W5 O8 1.96(3) . ?
W5 O9 1.98(3) . ?
W5 O15 1.98(3) . ?
W5 O2' 2.47(4) . ?
W5 O3 2.52(3) . ?
W6 O34 1.63(3) . ?
W6 O25 1.78(3) . ?
W6 O9 1.82(3) . ?
W6 O16 1.84(3) . ?
W6 O10 2.05(3) . ?
W6 O3 2.41(3) . ?
W6 O4' 2.45(4) . ?
W7 O35 1.73(3) . ?
W7 O19 1.88(3) . ?
W7 O11 1.88(3) . ?
W7 O17 1.91(3) . ?
W7 O16 2.00(3) . ?
W7 O4' 2.34(4) . ?
W7 O4 2.43(3) . ?
W8 O13 1.59(3) . ?
W8 O36 1.74(4) . ?
W8 O12 1.83(4) . ?
W8 O18 1.85(3) . ?
W8 O17 2.04(3) . ?
W8 O3' 2.47(4) . ?
W9 O37 1.60(4) . ?
W9 O15 1.86(3) . ?
W9 O19 1.98(3) . ?
W9 O18 2.00(3) . ?
W9 O14 2.15(3) . ?
W9 O4 2.37(3) . ?
W9 O2' 2.48(4) . ?
W10 O38 1.66(3) . ?
W10 O26 1.88(3) . ?
W10 O28 1.98(3) . ?
W10 O21 2.00(3) . ?
W10 O20 2.25(3) . ?
W10 O1' 2.45(4) . ?
W11 O39 1.66(3) . ?
W11 O27 1.87(3) . ?
W11 O26 1.88(3) . ?
W11 O23 1.91(3) . ?
W11 O22 2.02(3) . ?
W11 O2 2.46(4) . ?
W12 O40 1.55(3) . ?
W12 O28 1.83(3) . ?
W12 O25 1.85(3) . ?
W12 O27 1.91(3) . ?
W12 O24 1.92(3) . ?
W12 O1' 2.42(4) . ?
W12 O3 2.44(3) . ?
Dy1 O53 2.28(3) . ?
Dy1 O44 2.32(3) . ?
Dy1 O56 2.33(3) . ?
Dy1 O47 2.35(4) . ?
Dy1 O50 2.38(3) . ?
Dy1 O41 2.43(4) . ?
Dy1 O60 2.56(4) . ?
Dy1 O59 2.59(3) . ?
O1 P1 1.587(10) . ?
O2 P1 1.572(10) . ?
O3 P1 1.584(10) . ?
O4 P1 1.581(10) . ?
O1' P1 1.581(10) . ?
O2' P1 1.583(10) . ?
O3' P1 1.584(10) . ?
O4' P1 1.573(10) . ?
O41 P2 1.46(4) . ?
O42 P2 1.59(2) . ?
O42 C3 1.66(2) . ?
O43 C6 1.51(2) . ?
O43 P2 1.54(3) . ?
O44 P3 1.63(4) . ?
O45 P3 1.53(3) . ?
O45 C9 1.541(19) . ?
O46 C12 1.53(2) . ?
O46 P3 1.65(3) . ?
O47 P4 1.65(4) . ?
O48 C17 1.618(19) . ?
O48 P4 1.67(3) . ?
O49 C20 1.532(19) . ?
O49 P4 1.63(3) . ?
O50 P5 1.49(4) . ?
O51 C23 1.471(19) . ?
O51 P5 1.56(3) . ?
O52 C26 1.461(19) . ?
O52 P5 1.56(3) . ?
O53 P6 1.62(4) . ?
O54 C31 1.354(17) . ?
O54 P6 1.55(2) . ?
O55 P6 1.58(3) . ?
O55 C34 1.61(2) . ?
O56 P7 1.52(3) . ?
O57 C37 1.284(17) . ?
O57 P7 1.57(3) . ?
O58 C40 1.346(18) . ?
O58 P7 1.51(3) . ?
O59 H59A 0.8627 . ?
O59 H59B 0.8654 . ?
O60 H60A 0.8674 . ?
O60 H60C 0.8662 . ?
P2 C1 1.719(18) . ?
P4 C15 1.754(17) . ?
P5 C16 1.80(2) . ?
P6 C29 1.845(16) . ?
P3 C2 1.917(18) . ?
P7 C30 1.771(17) . ?
C1 C2 1.5320(12) . ?
C1 H1A 0.9700 . ?
C1 H1B 0.9700 . ?
C2 H2A 0.9700 . ?
C2 H2B 0.9700 . ?
C3 C5 1.5301(12) . ?
C3 C4 1.5332(12) . ?
C3 H3 0.9800 . ?
C4 H4A 0.9600 . ?
C4 H4B 0.9600 . ?
C4 H4C 0.9600 . ?
C5 H5A 0.9600 . ?
C5 H5B 0.9600 . ?
C5 H5C 0.9600 . ?
C6 C8 1.5302(12) . ?
C6 C7 1.5309(12) . ?
C6 H6 0.9800 . ?
C7 H7A 0.9600 . ?
C7 H7B 0.9600 . ?
C7 H7C 0.9600 . ?
C8 H8A 0.9600 . ?
C8 H8B 0.9600 . ?
C8 H8C 0.9600 . ?
C9 C11 1.5321(12) . ?
C9 C10 1.5341(12) . ?
C9 H9 0.9800 . ?
C10 H10A 0.9600 . ?
C10 H10B 0.9600 . ?
C10 H10C 0.9600 . ?
C11 H11A 0.9600 . ?
C11 H11B 0.9600 . ?
C11 H11C 0.9600 . ?
C12 C13 1.5311(12) . ?
C12 C14 1.5312(12) . ?
C12 H12 0.9800 . ?
C13 H13A 0.9600 . ?
C13 H13B 0.9600 . ?
C13 H13C 0.9600 . ?
C14 H14A 0.9600 . ?
C14 H14B 0.9600 . ?
C14 H14C 0.9600 . ?
C15 C16 1.5335(12) . ?
C15 H15A 0.9700 . ?
C15 H15B 0.9700 . ?
C16 H16A 0.9704 . ?
C16 H16B 0.9704 . ?
C17 C18 1.5282(12) . ?
C17 C19 1.5304(12) . ?
C17 H17 0.9800 . ?
C18 H18A 0.9600 . ?
C18 H18B 0.9600 . ?
C18 H18C 0.9600 . ?
C19 H19A 0.9600 . ?
C19 H19B 0.9600 . ?
C19 H19C 0.9600 . ?
C20 C21 1.5316(13) . ?
C20 C22 1.5335(12) . ?
C20 H20 0.9800 . ?
C21 H21A 0.9600 . ?
C21 H21B 0.9600 . ?
C21 H21C 0.9600 . ?
C22 H22A 0.9600 . ?
C22 H22B 0.9600 . ?
C22 H22C 0.9600 . ?
C23 C24 1.5282(12) . ?
C23 C25 1.5321(12) . ?
C23 H23 0.9800 . ?
C24 H24A 0.9600 . ?
C24 H24B 0.9600 . ?
C24 H24C 0.9600 . ?
C25 H25A 0.9600 . ?
C25 H25B 0.9600 . ?
C25 H25C 0.9600 . ?
C26 C28 1.5249(12) . ?
C26 C27 1.5265(12) . ?
C26 H26 0.9800 . ?
C27 H27A 0.9600 . ?
C27 H27B 0.9600 . ?
C27 H27C 0.9600 . ?
C28 H28A 0.9600 . ?
C28 H28B 0.9600 . ?
C28 H28C 0.9600 . ?
C29 C30 1.5322(12) . ?
C29 H29A 0.9700 . ?
C29 H29B 0.9700 . ?
C30 H30A 0.9700 . ?
C30 H30B 0.9700 . ?
C31 C33 1.5266(13) . ?
C31 C32 1.5297(12) . ?
C31 H31 0.9800 . ?
C32 H32A 0.9600 . ?
C32 H32B 0.9600 . ?
C32 H32C 0.9600 . ?
C33 H33A 0.9600 . ?
C33 H33B 0.9600 . ?
C33 H33C 0.9600 . ?
C34 C35 1.5318(12) . ?
C34 C36 1.5347(12) . ?
C34 H34 0.9800 . ?
C35 H35A 0.9600 . ?
C35 H35B 0.9600 . ?
C35 H35C 0.9600 . ?
C36 H36A 0.9600 . ?
C36 H36B 0.9600 . ?
C36 H36C 0.9600 . ?
C37 C38 1.5295(12) . ?
C37 C39 1.5320(12) . ?
C37 H37 0.9800 . ?
C38 H38A 0.9600 . ?
C38 H38B 0.9600 . ?
C38 H38C 0.9600 . ?
C39 H39A 0.9600 . ?
C39 H39B 0.9600 . ?
C39 H39C 0.9600 . ?
C40 C41 1.5322(13) . ?
C40 C42 1.5338(12) . ?
C40 H40 0.9800 . ?
C41 H41A 0.9600 . ?
C41 H41B 0.9600 . ?
C41 H41C 0.9600 . ?
C42 H42A 0.9600 . ?
C42 H42B 0.9600 . ?
C42 H42C 0.9600 . ?

loop_
_geom_hbond_atom_site_label_D
_geom_hbond_atom_site_label_H
_geom_hbond_atom_site_label_A
_geom_hbond_distance_DH
_geom_hbond_distance_HA
_geom_hbond_distance_DA
_geom_hbond_angle_DHA
_geom_hbond_site_symmetry_A
_geom_hbond_publ_flag
C35 H35A O35 0.96 1.78 2.30(3) 110.9 . yes
C35 H35B O17 0.96 2.55 3.43(4) 152.8 . yes
C30 H30B O7 0.97 2.50 3.32(4) 141.9 1_565 yes
C27 H27A O40 0.96 2.59 3.50(3) 156.9 1_655 yes
C25 H25A O5 0.96 2.59 3.53(3) 166.8 2_666 yes
C24 H24A O59 0.96 2.54 2.986(14) 108.7 . yes
C24 H24B O50 0.96 1.73 2.63(4) 154.1 . yes
C24 H24A O30 0.96 2.32 3.28(4) 176.5 2_666 yes
C22 H22B O38 0.96 2.68 3.45(3) 137.1 2_666 yes
C16 H16A O49 0.97 2.63 3.13(2) 112.6 . yes
C15 H15A O44 0.97 2.67 3.50(4) 143.5 . yes
C13 H13A O44 0.96 2.93 3.31(3) 105.0 . yes
C8 H8A O14 0.96 2.60 3.36(4) 135.4 2_665 yes
C6 H6 O15 0.98 2.58 3.53(3) 164.0 2_665 yes
C5 H5A O58 0.96 2.65 3.59(4) 167.6 . yes
C4 H4B O24 0.96 2.55 3.49(3) 167.5 1_665 yes
C1 H1A O33 0.97 2.49 3.39(3) 154.1 2_665 yes
O59 H59A O30 0.86 2.19 2.90(5) 140.5 2_666 yes

loop_
_geom_torsion_atom_site_label_1
_geom_torsion_atom_site_label_2
_geom_torsion_atom_site_label_3
_geom_torsion_atom_site_label_4
_geom_torsion
_geom_torsion_site_symmetry_1
_geom_torsion_site_symmetry_2
_geom_torsion_site_symmetry_3
_geom_torsion_site_symmetry_4
_geom_torsion_publ_flag
O10 W1 O5 W2 11(4) . . . . ?
O29 W1 O5 W2 164(3) . . . . ?
O20 W1 O5 W2 79(3) . . . . ?
O11 W1 O5 W2 -93(3) . . . . ?
O1 W1 O5 W2 -1(2) . . . . ?
O32 W4 O8 W5 -171(3) . . . . ?
O23 W4 O8 W5 89(3) . . . . ?
O14 W4 O8 W5 -78(3) . . . . ?
O7 W4 O8 W5 -8(7) . . . . ?
O2' W4 O8 W5 -2(3) . . . . ?
O2 W4 O8 W5 27(3) . . . . ?
O34 W6 O9 W5 -149(3) . . . . ?
O25 W6 O9 W5 -41(3) . . . . ?
O16 W6 O9 W5 109(3) . . . . ?
O10 W6 O9 W5 19(4) . . . . ?
O3 W6 O9 W5 11(3) . . . . ?
O4' W6 O9 W5 47(3) . . . . ?
O29 W1 O10 W6 101(3) . . . . ?
O5 W1 O10 W6 -109(3) . . . . ?
O20 W1 O10 W6 179(3) . . . . ?
O11 W1 O10 W6 -7(3) . . . . ?
O1 W1 O10 W6 -98(3) . . . . ?
O35 W7 O11 W1 154(2) . . . . ?
O19 W7 O11 W1 -29(6) . . . . ?
O17 W7 O11 W1 -105(3) . . . . ?
O16 W7 O11 W1 53(3) . . . . ?
O4' W7 O11 W1 -6(2) . . . . ?
O4 W7 O11 W1 -36(3) . . . . ?
O13 W8 O12 W2 -64(3) . . . . ?
O36 W8 O12 W2 -152(3) . . . . ?
O18 W8 O12 W2 5(6) . . . . ?
O17 W8 O12 W2 102(3) . . . . ?
O3' W8 O12 W2 5(2) . . . . ?
O36 W8 O13 W3 161(3) . . . . ?
O12 W8 O13 W3 66(3) . . . . ?
O18 W8 O13 W3 -93(3) . . . . ?
O17 W8 O13 W3 3(8) . . . . ?
O3' W8 O13 W3 1(2) . . . . ?
O37 W9 O15 W5 173(2) . . . . ?
O19 W9 O15 W5 -95(3) . . . . ?
O18 W9 O15 W5 1(5) . . . . ?
O14 W9 O15 W5 75(3) . . . . ?
O4 W9 O15 W5 -30(3) . . . . ?
O2' W9 O15 W5 2(2) . . . . ?
O34 W6 O16 W7 150(2) . . . . ?
O25 W6 O16 W7 -58(4) . . . . ?
O9 W6 O16 W7 -115(3) . . . . ?
O10 W6 O16 W7 21(3) . . . . ?
O3 W6 O16 W7 -53(2) . . . . ?
O4' W6 O16 W7 -19(2) . . . . ?
O13 W8 O18 W9 118(3) . . . . ?
O36 W8 O18 W9 -154(3) . . . . ?
O12 W8 O18 W9 49(5) . . . . ?
O17 W8 O18 W9 -45(3) . . . . ?
O3' W8 O18 W9 50(3) . . . . ?
O35 W7 O19 W9 165(2) . . . . ?
O11 W7 O19 W9 -12(6) . . . . ?
O17 W7 O19 W9 63(3) . . . . ?
O16 W7 O19 W9 -95(3) . . . . ?
O4' W7 O19 W9 -34(3) . . . . ?
O4 W7 O19 W9 -4(2) . . . . ?
O30 W2 O21 W10 159(3) . . . . ?
O6 W2 O21 W10 -104(3) . . . . ?
O12 W2 O21 W10 -19(6) . . . . ?
O5 W2 O21 W10 60(3) . . . . ?
O1 W2 O21 W10 -4(3) . . . . ?
O3' W2 O21 W10 -36(3) . . . . ?
O31 W3 O22 W11 -148(2) . . . . ?
O7 W3 O22 W11 -47(2) . . . . ?
O6 W3 O22 W11 117(2) . . . . ?
O13 W3 O22 W11 60(4) . . . . ?
O3' W3 O22 W11 51(2) . . . . ?
O2 W3 O22 W11 16.7(19) . . . . ?
O32 W4 O23 W11 151(3) . . . . ?
O8 W4 O23 W11 -111(3) . . . . ?
O14 W4 O23 W11 -36(7) . . . . ?
O7 W4 O23 W11 49(3) . . . . ?
O2' W4 O23 W11 -47(3) . . . . ?
O2 W4 O23 W11 -15(2) . . . . ?
O33 W5 O24 W12 -148(3) . . . . ?
O8 W5 O24 W12 105(3) . . . . ?
O9 W5 O24 W12 -48(3) . . . . ?
O15 W5 O24 W12 40(5) . . . . ?
O2' W5 O24 W12 44(3) . . . . ?
O3 W5 O24 W12 9(2) . . . . ?
O34 W6 O25 W12 156(7) . . . . ?
O9 W6 O25 W12 62(7) . . . . ?
O16 W6 O25 W12 5(8) . . . . ?
O10 W6 O25 W12 -81(7) . . . . ?
O3 W6 O25 W12 -2(6) . . . . ?
O4' W6 O25 W12 -29(7) . . . . ?
O40 W12 O25 W6 -164(7) . . . . ?
O28 W12 O25 W6 96(7) . . . . ?
O27 W12 O25 W6 6(8) . . . . ?
O24 W12 O25 W6 -62(7) . . . . ?
O1' W12 O25 W6 32(7) . . . . ?
O3 W12 O25 W6 2(6) . . . . ?
O39 W11 O26 W10 -142(3) . . . . ?
O27 W11 O26 W10 -39(3) . . . . ?
O23 W11 O26 W10 40(5) . . . . ?
O22 W11 O26 W10 119(3) . . . . ?
O2 W11 O26 W10 55(3) . . . . ?
O38 W10 O26 W11 142(3) . . . . ?
O28 W10 O26 W11 41(3) . . . . ?
O21 W10 O26 W11 -115(3) . . . . ?
O20 W10 O26 W11 -57(5) . . . . ?
O1' W10 O26 W11 -20(3) . . . . ?
O39 W11 O27 W12 157(3) . . . . ?
O26 W11 O27 W12 46(3) . . . . ?
O23 W11 O27 W12 -105(3) . . . . ?
O22 W11 O27 W12 -22(6) . . . . ?
O2 W11 O27 W12 -43(3) . . . . ?
O40 W12 O28 W10 164(3) . . . . ?
O25 W12 O28 W10 -80(3) . . . . ?
O27 W12 O28 W10 64(3) . . . . ?
O24 W12 O28 W10 -6(5) . . . . ?
O1' W12 O28 W10 -2(2) . . . . ?
O3 W12 O28 W10 -30(3) . . . . ?
W11 O2 P1 O4 -177(2) . . . . ?
W3 O2 P1 O4 60(3) . . . . ?
W4 O2 P1 O4 -58(2) . . . . ?
W11 O2 P1 O3 -56(3) . . . . ?
W3 O2 P1 O3 -179(2) . . . . ?
W4 O2 P1 O3 63(2) . . . . ?
W11 O2 P1 O1 63(2) . . . . ?
W3 O2 P1 O1 -59(3) . . . . ?
W4 O2 P1 O1 -177(2) . . . . ?
W7 O4' P1 O1' 178(3) . . . . ?
W6 O4' P1 O1' -54(3) . . . . ?
W7 O4' P1 O2' -62(3) . . . . ?
W6 O4' P1 O2' 67(3) . . . . ?
W7 O4' P1 O3' 58(3) . . . . ?
W6 O4' P1 O3' -174(3) . . . . ?
W9 O4 P1 O2 56(3) . . . . ?
W7 O4 P1 O2 -176(2) . . . . ?
W9 O4 P1 O3 -65(3) . . . . ?
W7 O4 P1 O3 63(2) . . . . ?
W9 O4 P1 O1 177(2) . . . . ?
W7 O4 P1 O1 -55(2) . . . . ?
W12 O1' P1 O4' 65(3) . . . . ?
W10 O1' P1 O4' -65(3) . . . . ?
W12 O1' P1 O2' -56(3) . . . . ?
W10 O1' P1 O2' 174(3) . . . . ?
W12 O1' P1 O3' -175(3) . . . . ?
W10 O1' P1 O3' 55(3) . . . . ?
W4 O2' P1 O4' 177(3) . . . . ?
W5 O2' P1 O4' -59(3) . . . . ?
W9 O2' P1 O4' 56(3) . . . . ?
W4 O2' P1 O1' -62(3) . . . . ?
W5 O2' P1 O1' 62(3) . . . . ?
W9 O2' P1 O1' 176(3) . . . . ?
W4 O2' P1 O3' 57(3) . . . . ?
W5 O2' P1 O3' -179(3) . . . . ?
W9 O2' P1 O3' -65(3) . . . . ?
W6 O3 P1 O2 180(2) . . . . ?
W12 O3 P1 O2 54(2) . . . . ?
W5 O3 P1 O2 -63(2) . . . . ?
W6 O3 P1 O4 -59(3) . . . . ?
W12 O3 P1 O4 175(2) . . . . ?
W5 O3 P1 O4 58(2) . . . . ?
W6 O3 P1 O1 59(3) . . . . ?
W12 O3 P1 O1 -67(2) . . . . ?
W5 O3 P1 O1 177(2) . . . . ?
W3 O3' P1 O4' -174(3) . . . . ?
W8 O3' P1 O4' -55(3) . . . . ?
W2 O3' P1 O4' 63(3) . . . . ?
W3 O3' P1 O1' 65(3) . . . . ?
W8 O3' P1 O1' -176(3) . . . . ?
W2 O3' P1 O1' -57(3) . . . . ?
W3 O3' P1 O2' -54(3) . . . . ?
W8 O3' P1 O2' 65(3) . . . . ?
W2 O3' P1 O2' -176(3) . . . . ?
W1 O1 P1 O2 -176(2) . . . . ?
W2 O1 P1 O2 53(3) . . . . ?
W1 O1 P1 O4 63(3) . . . . ?
W2 O1 P1 O4 -68(3) . . . . ?
W1 O1 P1 O3 -56(3) . . . . ?
W2 O1 P1 O3 173(2) . . . . ?
Dy1 O41 P2 O43 162(3) . . . . ?
Dy1 O41 P2 O42 -80(4) . . . . ?
Dy1 O41 P2 C1 38(4) . . . . ?
C6 O43 P2 O41 -163(2) . . . . ?
C6 O43 P2 O42 75(2) . . . . ?
C6 O43 P2 C1 -35(2) . . . . ?
C3 O42 P2 O41 -61(4) . . . . ?
C3 O42 P2 O43 55(3) . . . . ?
C3 O42 P2 C1 171(2) . . . . ?
C20 O49 P4 O47 -18(3) . . . . ?
C20 O49 P4 O48 99(2) . . . . ?
C20 O49 P4 C15 -144.9(16) . . . . ?
Dy1 O47 P4 O49 -108(3) . . . . ?
Dy1 O47 P4 O48 132(3) . . . . ?
Dy1 O47 P4 C15 16(4) . . . . ?
C17 O48 P4 O49 15(2) . . . . ?
C17 O48 P4 O47 141.3(18) . . . . ?
C17 O48 P4 C15 -100.3(18) . . . . ?
Dy1 O50 P5 O52 -83(6) . . . . ?
Dy1 O50 P5 O51 171(5) . . . . ?
Dy1 O50 P5 C16 45(6) . . . . ?
C26 O52 P5 O50 174(2) . . . . ?
C26 O52 P5 O51 -70(2) . . . . ?
C26 O52 P5 C16 47(2) . . . . ?
C23 O51 P5 O50 -69(3) . . . . ?
C23 O51 P5 O52 177(2) . . . . ?
C23 O51 P5 C16 57(2) . . . . ?
C31 O54 P6 O55 51(4) . . . . ?
C31 O54 P6 O53 175(3) . . . . ?
C31 O54 P6 C29 -63(4) . . . . ?
C34 O55 P6 O54 53(3) . . . . ?
C34 O55 P6 O53 -68(3) . . . . ?
C34 O55 P6 C29 168(2) . . . . ?
Dy1 O53 P6 O54 110(4) . . . . ?
Dy1 O53 P6 O55 -127(4) . . . . ?
Dy1 O53 P6 C29 -8(5) . . . . ?
C9 O45 P3 O44 175.8(18) . . . . ?
C9 O45 P3 O46 55(2) . . . . ?
C9 O45 P3 C2 -61(2) . . . . ?
Dy1 O44 P3 O45 130(4) . . . . ?
Dy1 O44 P3 O46 -111(4) . . . . ?
Dy1 O44 P3 C2 8(5) . . . . ?
C12 O46 P3 O45 66(2) . . . . ?
C12 O46 P3 O44 -55(3) . . . . ?
C12 O46 P3 C2 -176.3(15) . . . . ?
C40 O58 P7 O56 -172(2) . . . . ?
C40 O58 P7 O57 -41(3) . . . . ?
C40 O58 P7 C30 63(3) . . . . ?
Dy1 O56 P7 O58 -82(5) . . . . ?
Dy1 O56 P7 O57 151(5) . . . . ?
Dy1 O56 P7 C30 37(6) . . . . ?
C37 O57 P7 O58 -87(2) . . . . ?
C37 O57 P7 O56 44(3) . . . . ?
C37 O57 P7 C30 166.8(18) . . . . ?
O41 P2 C1 C2 51.9(19) . . . . ?
O43 P2 C1 C2 -69.8(13) . . . . ?
O42 P2 C1 C2 176.8(13) . . . . ?
P2 C1 C2 P3 -101.6(9) . . . . ?
P2 O42 C3 C5 66(3) . . . . ?
P2 O42 C3 C4 -180(2) . . . . ?
P2 O43 C6 C8 150.5(16) . . . . ?
P2 O43 C6 C7 -91(2) . . . . ?
P3 O45 C9 C11 -117.7(17) . . . . ?
P3 O45 C9 C10 124.4(17) . . . . ?
P3 O46 C12 C13 90.8(19) . . . . ?
P3 O46 C12 C14 -151.5(15) . . . . ?
O49 P4 C15 C16 45.1(15) . . . . ?
O47 P4 C15 C16 -85.9(16) . . . . ?
O48 P4 C15 C16 160.9(10) . . . . ?
P4 C15 C16 P5 97.4(9) . . . . ?
O50 P5 C16 C15 -48.9(18) . . . . ?
O52 P5 C16 C15 76.3(14) . . . . ?
O51 P5 C16 C15 -175.1(10) . . . . ?
P4 O48 C17 C18 82.3(17) . . . . ?
P4 O48 C17 C19 -161.9(14) . . . . ?
P4 O49 C20 C21 -118.2(19) . . . . ?
P4 O49 C20 C22 125.2(18) . . . . ?
P5 O51 C23 C24 14(2) . . . . ?
P5 O51 C23 C25 136.3(18) . . . . ?
P5 O52 C26 C28 105.4(19) . . . . ?
P5 O52 C26 C27 -129.2(16) . . . . ?
O54 P6 C29 C30 176.7(10) . . . . ?
O55 P6 C29 C30 59.4(12) . . . . ?
O53 P6 C29 C30 -64.0(17) . . . . ?
P6 C29 C30 P7 92.1(9) . . . . ?
O58 P7 C30 C29 67.7(15) . . . . ?
O56 P7 C30 C29 -58.5(19) . . . . ?
O57 P7 C30 C29 177.7(9) . . . . ?
P6 O54 C31 C33 -25(4) . . . . ?
P6 O54 C31 C32 -160(3) . . . . ?
P6 O55 C34 C35 -31(2) . . . . ?
P6 O55 C34 C36 83(2) . . . . ?
P7 O57 C37 C38 -90(2) . . . . ?
P7 O57 C37 C39 125.8(15) . . . . ?
P7 O58 C40 C41 111(2) . . . . ?
P7 O58 C40 C42 -118(2) . . . . ?

loop_
_platon_squeeze_void_nr
_platon_squeeze_void_average_x
_platon_squeeze_void_average_y
_platon_squeeze_void_average_z
_platon_squeeze_void_volume
_platon_squeeze_void_count_electrons
1 0.000 0.500 0.500 31.0 16.6
2 0.197 0.759 0.916 81.6 42.5
3 0.500 -0.500 0.500 625.5 250.6
4 0.119 0.905 0.148 7.1 3.3
5 0.385 0.451 0.021 20.8 5.1
6 0.615 0.548 0.979 20.8 15.6
7 0.803 0.241 0.084 81.6 33.3
8 0.881 0.095 0.852 7.1 0.2
